data_7104168
loop_
_publ_author_name
'Isaacs, Lyle'

_publ_section_title
;
 Cucurbit[n]urils: from mechanism to structure and function.
;
_journal_issue 6
_journal_name_full 'Chemical communications (Cambridge, England)'
_journal_page_first 619
_journal_page_last 629
_journal_paper_doi 10.1039/b814897j
_journal_volume 34
_journal_year 2009
_chemical_formula_moiety '(C60 H60 N40 O20), (C17 H21 N7 O), (I)2, (H2 O)21.66'
_chemical_formula_sum 'C77 H124.32 I2 N47 O42.66'
_chemical_formula_weight 2644.96
_chemical_name_common 'CB10 diamine diiodide hydrate'
_chemical_name_systematic
;
CB10 diamine diiodide hydrate
;
_space_group_IT_number 14
_symmetry_cell_setting monoclinic
_symmetry_space_group_name_Hall '-P 2yn'
_symmetry_space_group_name_H-M 'P 1 21/n 1'
_atom_sites_solution_hydrogens geom
_atom_sites_solution_primary direct
_atom_sites_solution_secondary difmap
_audit_creation_method 'SHELXL-97 & ZCIF'
_cell_angle_alpha 90.00
_cell_angle_beta 91.072(4)
_cell_angle_gamma 90.00
_cell_formula_units_Z 4
_cell_length_a 16.840(3)
_cell_length_b 18.260(4)
_cell_length_c 37.925(7)
_cell_measurement_reflns_used 7054
_cell_measurement_temperature 223(2)
_cell_measurement_theta_max 20.7
_cell_measurement_theta_min 2.3
_cell_volume 11660(4)
_computing_cell_refinement 'SAINT (Bruker, 1999)'
_computing_data_collection 'SMART (Bruker, 1999)'
_computing_data_reduction SAINT
_computing_molecular_graphics 'Platon (Spek, 1990)'
_computing_publication_material SHELXL-97
_computing_structure_refinement 'SHELXL-97 (Sheldrick, 1997)'
_computing_structure_solution 'SHELXS-97 (Sheldrick, 1990)'
_diffrn_ambient_temperature 223(2)
_diffrn_detector 'CCD area detector'
_diffrn_detector_area_resol_mean 8.33
_diffrn_detector_type 'Bruker Smart1000'
_diffrn_measured_fraction_theta_full 0.998
_diffrn_measured_fraction_theta_max 0.998
_diffrn_measurement_details NFRAMES=606,606,606,50
_diffrn_measurement_device_type 'three-circle diffractometer'
_diffrn_measurement_method '\w scans'
_diffrn_measurement_specimen_support 'glass capillary'
_diffrn_orient_matrix_type standard
_diffrn_orient_matrix_UB_11 -0.0055687
_diffrn_orient_matrix_UB_12 -0.0545091
_diffrn_orient_matrix_UB_13 -0.0002200
_diffrn_orient_matrix_UB_21 -0.0140331
_diffrn_orient_matrix_UB_22 0.0010215
_diffrn_orient_matrix_UB_23 0.0255032
_diffrn_orient_matrix_UB_31 -0.0574571
_diffrn_orient_matrix_UB_32 0.0051749
_diffrn_orient_matrix_UB_33 -0.0067174
_diffrn_radiation_monochromator graphite
_diffrn_radiation_source 'fine-focus sealed tube'
_diffrn_radiation_type MoK\a
_diffrn_radiation_wavelength 0.71073
_diffrn_reflns_av_R_equivalents 0.0869
_diffrn_reflns_av_sigmaI/netI 0.0798
_diffrn_reflns_limit_h_max 18
_diffrn_reflns_limit_h_min -18
_diffrn_reflns_limit_k_max 19
_diffrn_reflns_limit_k_min -19
_diffrn_reflns_limit_l_max 40
_diffrn_reflns_limit_l_min -40
_diffrn_reflns_number 69925
_diffrn_reflns_theta_full 22.50
_diffrn_reflns_theta_max 22.50
_diffrn_reflns_theta_min 2.29
_diffrn_source_current 5
_diffrn_source_voltage 20
_diffrn_standards_decay_% 0.05
_exptl_absorpt_coefficient_mu 0.643
_exptl_absorpt_correction_T_max 0.968
_exptl_absorpt_correction_T_min 0.848
_exptl_absorpt_correction_type multi-scan
_exptl_absorpt_process_details 'SADABS (Sheldrick, 1996)'
_exptl_crystal_colour colorless
_exptl_crystal_density_diffrn 1.507
_exptl_crystal_description prism
_exptl_crystal_F_000 5451
_exptl_crystal_id 'Isaacs CB10+'
_exptl_crystal_size_max 0.51
_exptl_crystal_size_mid 0.19
_exptl_crystal_size_min 0.05
_refine_diff_density_max 0.711
_refine_diff_density_min -0.559
_refine_diff_density_rms 0.083
_refine_ls_extinction_method none
_refine_ls_goodness_of_fit_ref 1.000
_refine_ls_hydrogen_treatment constr
_refine_ls_matrix_type full
_refine_ls_number_parameters 1802
_refine_ls_number_reflns 15227
_refine_ls_number_restraints 532
_refine_ls_restrained_S_all 1.025
_refine_ls_R_factor_all 0.1774
_refine_ls_R_factor_gt 0.0994
_refine_ls_shift/su_max 0.001
_refine_ls_shift/su_mean 0.000
_refine_ls_structure_factor_coef Fsqd
_refine_ls_weighting_details 'w=1/[\s^2^(Fo^2^)+(0.04P)^2^+86.5P], P=(max(Fo^2^,0)+2Fc^2^)/3'
_refine_ls_weighting_scheme calc
_refine_ls_wR_factor_gt 0.2191
_refine_ls_wR_factor_ref 0.2650
_reflns_number_gt 7756
_reflns_number_total 15227
_reflns_threshold_expression >2sigma(I)
_cod_data_source_file b814897j.txt
_cod_data_source_block 1244
_cod_original_sg_symbol_H-M P21/n
_cod_database_code 7104168
_diffrn_measurement_total_frames-ccd 1868
_diffrn_measurement_frame_width-ccd 0.3
_diffrn_detector_distance-ccd 4.99
_diffrn_measurement_frame_time-ccd 45
_diffrn_measurement_total_time-ccd 27.1
_diffrn_measurement_frame_size-ccd 512

loop_
_symmetry_equiv_pos_as_xyz
'x, y, z'
'-x+1/2, y+1/2, -z+1/2'
'-x, -y, -z'
'x-1/2, -y-1/2, z-1/2'

loop_
_atom_site_label
_atom_site_type_symbol
_atom_site_fract_x
_atom_site_fract_y
_atom_site_fract_z
_atom_site_U_iso_or_equiv
_atom_site_adp_type
_atom_site_occupancy
_atom_site_symmetry_multiplicity
_atom_site_calc_flag
_atom_site_refinement_flags
_atom_site_disorder_assembly
_atom_site_disorder_group
O1 O 0.1022(3) 0.7007(3) 0.09706(16) 0.0593(16) Uani 1 1 d . . .
O2 O 0.3131(4) 0.8063(3) 0.06828(17) 0.0665(17) Uani 1 1 d . . .
O3 O 0.0004(4) 0.6223(3) 0.17654(17) 0.0656(17) Uani 1 1 d . . .
O4 O 0.5555(4) 0.7970(3) 0.36784(16) 0.0694(18) Uani 1 1 d . . .
O5 O 0.3588(4) 0.7062(3) 0.40104(18) 0.0744(19) Uani 1 1 d . . .
O6 O 0.6579(4) 0.9162(3) 0.17925(18) 0.0744(19) Uani 1 1 d . . .
O7 O 0.6772(4) 0.8846(3) 0.28607(17) 0.078(2) Uani 1 1 d . . .
O8 O 0.0026(4) 0.5933(3) 0.28599(17) 0.078(2) Uani 1 1 d . . .
O9 O 0.1440(4) 0.6266(3) 0.36696(17) 0.0725(19) Uani 1 1 d . . .
O10 O 0.5224(4) 0.8859(4) 0.0974(2) 0.094(2) Uani 1 1 d . . .
O11 O 0.4753(4) 0.5139(3) 0.03923(17) 0.0675(17) Uani 1 1 d D . .
O12 O 0.2732(4) 0.4085(3) 0.07639(17) 0.0670(17) Uani 1 1 d D . .
O13 O 0.5070(4) 0.4019(4) 0.3856(2) 0.096(2) Uani 1 1 d . . .
O14 O 0.1635(4) 0.3291(3) 0.15894(18) 0.078(2) Uani 1 1 d . . .
O15 O 0.6871(4) 0.6004(4) 0.06162(19) 0.083(2) Uani 1 1 d . . .
O16 O 0.8061(4) 0.6206(4) 0.1436(2) 0.091(2) Uani 1 1 d . . .
O17 O 0.2978(4) 0.3266(4) 0.35077(19) 0.089(2) Uani 1 1 d D . .
O18 O 0.1664(5) 0.2951(4) 0.2664(2) 0.097(2) Uani 1 1 d . . .
O19 O 0.6837(5) 0.4904(4) 0.3452(2) 0.096(2) Uani 1 1 d D . .
O20 O 0.7836(5) 0.5725(4) 0.2525(2) 0.108(3) Uani 1 1 d . . .
N1 N 0.2950(4) 0.6953(3) 0.03964(18) 0.0509(18) Uani 1 1 d . . .
N2 N -0.0028(4) 0.4842(4) 0.2558(2) 0.061(2) Uani 1 1 d . . .
N3 N 0.1752(4) 0.6337(3) 0.05753(17) 0.0486(17) Uani 1 1 d . . .
N4 N 0.3450(4) 0.5841(4) 0.4165(2) 0.060(2) Uani 1 1 d . . .
N5 N 0.7697(4) 0.8184(4) 0.25555(19) 0.061(2) Uani 1 1 d . . .
N6 N 0.6731(4) 0.7356(4) 0.36023(19) 0.0587(19) Uani 1 1 d . . .
N7 N 0.5847(4) 0.6880(4) 0.39602(19) 0.0572(19) Uani 1 1 d . . .
N8 N 0.0790(4) 0.5777(3) 0.08650(18) 0.0515(18) Uani 1 1 d . . .
N9 N 0.0121(4) 0.5279(4) 0.1369(2) 0.0538(18) Uani 1 1 d . . .
N10 N 0.2169(4) 0.5388(4) 0.39752(19) 0.0569(19) Uani 1 1 d . . .
N11 N 0.4651(4) 0.6347(4) 0.4191(2) 0.060(2) Uani 1 1 d . . .
N12 N -0.0071(4) 0.5003(4) 0.19298(19) 0.0558(19) Uani 1 1 d . . .
N13 N 0.1140(4) 0.5038(4) 0.36434(19) 0.0562(19) Uani 1 1 d . . .
N14 N 0.4123(4) 0.7515(4) 0.03647(19) 0.0551(19) Uani 1 1 d . . .
N15 N 0.7661(5) 0.8442(4) 0.1933(2) 0.063(2) Uani 1 1 d . . .
N16 N 0.0317(4) 0.4835(4) 0.3128(2) 0.061(2) Uani 1 1 d . . .
N17 N 0.5401(4) 0.8048(4) 0.0512(2) 0.064(2) Uani 1 1 d . . .
N18 N 0.7395(4) 0.7829(4) 0.30966(19) 0.062(2) Uani 1 1 d . . .
N19 N 0.6440(5) 0.8369(4) 0.0843(2) 0.061(2) Uani 1 1 d . . .
N20 N 0.7247(4) 0.8498(4) 0.1375(2) 0.0584(19) Uani 1 1 d . . .
N21 N 0.2421(4) 0.5174(3) 0.04860(19) 0.0540(18) Uani 1 1 d . . .
N22 N 0.4042(5) 0.4624(4) 0.4122(2) 0.068(2) Uani 1 1 d . . .
N23 N 0.3603(4) 0.5793(3) 0.02878(18) 0.0531(18) Uani 1 1 d . . .
N24 N 0.1491(4) 0.4619(4) 0.08002(19) 0.0554(19) Uani 1 1 d . . .
N25 N 0.2784(4) 0.4191(4) 0.3904(2) 0.062(2) Uani 1 1 d . . .
N26 N 0.0554(5) 0.3826(4) 0.1853(2) 0.061(2) Uani 1 1 d . . .
N27 N 0.0827(4) 0.4119(4) 0.13024(19) 0.0534(18) Uani 1 1 d . . .
N28 N 0.8133(4) 0.7220(4) 0.1797(2) 0.062(2) Uani 1 1 d . . .
N29 N 0.0961(5) 0.3647(4) 0.3047(2) 0.072(2) Uani 1 1 d . . .
N30 N 0.6049(4) 0.6893(4) 0.03802(19) 0.0578(19) Uani 1 1 d . . .
N31 N 0.7103(5) 0.7237(4) 0.0696(2) 0.064(2) Uani 1 1 d . . .
N32 N 0.1775(5) 0.3855(4) 0.3560(2) 0.067(2) Uani 1 1 d . . .
N33 N 0.4765(4) 0.6359(4) 0.02300(19) 0.0571(19) Uani 1 1 d . . .
N34 N 0.7210(5) 0.6126(4) 0.3488(2) 0.069(2) Uani 1 1 d . . .
N35 N 0.5232(4) 0.5141(4) 0.4121(2) 0.070(2) Uani 1 1 d . . .
N36 N 0.7944(5) 0.7371(4) 0.1223(2) 0.063(2) Uani 1 1 d . . .
N37 N 0.0585(5) 0.3645(4) 0.2487(2) 0.071(2) Uani 1 1 d . . .
N38 N 0.8114(5) 0.6931(5) 0.2424(2) 0.075(2) Uani 1 1 d . . .
N39 N 0.6430(5) 0.5671(4) 0.3901(2) 0.069(2) Uani 1 1 d . . .
N40 N 0.7831(5) 0.6580(5) 0.2969(2) 0.074(2) Uani 1 1 d . . .
C1 C 0.1069(5) 0.5218(5) 0.0632(2) 0.055(2) Uani 1 1 d . . .
H1 H 0.0636 0.5036 0.0475 0.066 Uiso 1 1 calc R . .
C2 C 0.6543(5) 0.6411(5) 0.4010(2) 0.058(2) Uani 1 1 d . . .
H2 H 0.6760 0.6442 0.4254 0.069 Uiso 1 1 calc R . .
C3 C 0.2120(5) 0.4603(5) 0.4041(2) 0.057(2) Uani 1 1 d . . .
H3 H 0.2028 0.4493 0.4292 0.069 Uiso 1 1 calc R . .
C4 C 0.1721(5) 0.5609(4) 0.0420(2) 0.052(2) Uani 1 1 d . . .
H4 H 0.1582 0.5629 0.0165 0.062 Uiso 1 1 calc R . .
C5 C 0.4195(5) 0.6905(5) 0.0124(2) 0.056(2) Uani 1 1 d . . .
H5 H 0.4286 0.7075 -0.0119 0.067 Uiso 1 1 calc R . .
C6 C 0.8000(5) 0.8108(5) 0.1355(2) 0.059(2) Uani 1 1 d . . .
H6 H 0.8403 0.8396 0.1228 0.071 Uiso 1 1 calc R . .
C7 C -0.0031(6) 0.4066(5) 0.2653(2) 0.065(3) Uani 1 1 d . . .
H7 H -0.0561 0.3843 0.2615 0.078 Uiso 1 1 calc R . .
C8 C 0.8232(6) 0.7997(5) 0.1744(2) 0.064(3) Uani 1 1 d . . .
H8 H 0.8785 0.8155 0.1795 0.076 Uiso 1 1 calc R . .
C9 C 0.1413(6) 0.4371(5) 0.3804(2) 0.060(2) Uani 1 1 d . . .
H9 H 0.0990 0.4135 0.3942 0.073 Uiso 1 1 calc R . .
C10 C 0.6052(5) 0.7681(5) 0.0348(2) 0.059(2) Uani 1 1 d . . .
H10 H 0.6104 0.7834 0.0099 0.071 Uiso 1 1 calc R . .
C11 C 0.3942(5) 0.5282(5) 0.4331(3) 0.064(3) Uani 1 1 d . . .
H11 H 0.3759 0.5166 0.4571 0.076 Uiso 1 1 calc R . .
C12 C -0.0089(5) 0.4299(4) 0.1756(2) 0.054(2) Uani 1 1 d . . .
H12 H -0.0609 0.4054 0.1782 0.064 Uiso 1 1 calc R . .
C13 C 0.4778(5) 0.5627(5) 0.4340(3) 0.063(3) Uani 1 1 d . . .
H13 H 0.5000 0.5653 0.4583 0.076 Uiso 1 1 calc R . .
C14 C 0.0075(5) 0.4484(4) 0.1366(2) 0.054(2) Uani 1 1 d . . .
H14 H -0.0354 0.4305 0.1206 0.065 Uiso 1 1 calc R . .
C15 C 0.0226(6) 0.4065(5) 0.3048(2) 0.067(3) Uani 1 1 d . . .
H15 H -0.0179 0.3832 0.3197 0.080 Uiso 1 1 calc R . .
C16 C 0.3387(5) 0.6511(4) 0.0153(2) 0.051(2) Uani 1 1 d . . .
H16 H 0.3111 0.6476 -0.0079 0.062 Uiso 1 1 calc R . .
C17 C 0.6785(5) 0.7926(5) 0.0575(2) 0.059(2) Uani 1 1 d . . .
H17 H 0.7172 0.8203 0.0434 0.071 Uiso 1 1 calc R . .
C18 C 0.7133(5) 0.6713(5) 0.3740(2) 0.061(2) Uani 1 1 d . . .
H18 H 0.7650 0.6839 0.3853 0.073 Uiso 1 1 calc R . .
C19 C 0.8044(6) 0.7336(6) 0.3003(3) 0.070(3) Uani 1 1 d . . .
H19 H 0.8505 0.7398 0.3166 0.084 Uiso 1 1 calc R . .
C20 C 0.8247(6) 0.7582(6) 0.2627(3) 0.070(3) Uani 1 1 d . . .
H20 H 0.8806 0.7746 0.2614 0.083 Uiso 1 1 calc R . .
C21 C 0.1175(5) 0.6428(5) 0.0819(2) 0.049(2) Uani 1 1 d . . .
C22 C 0.0019(5) 0.5566(5) 0.1696(3) 0.055(2) Uani 1 1 d . . .
C23 C 0.6000(5) 0.7457(5) 0.3744(2) 0.055(2) Uani 1 1 d . . .
C24 C 0.1569(6) 0.5626(5) 0.3756(2) 0.061(2) Uani 1 1 d . . .
C25 C 0.3376(6) 0.7565(5) 0.0501(2) 0.054(2) Uani 1 1 d . . .
C26 C 0.5224(5) 0.6930(5) 0.4218(2) 0.063(3) Uani 1 1 d . . .
H26A H 0.5467 0.6922 0.4455 0.076 Uiso 1 1 calc R . .
H26B H 0.4949 0.7399 0.4189 0.076 Uiso 1 1 calc R . .
C27 C 0.0056(5) 0.5714(5) 0.1052(2) 0.058(2) Uani 1 1 d . . .
H27A H -0.0347 0.5495 0.0895 0.070 Uiso 1 1 calc R . .
H27B H -0.0127 0.6206 0.1115 0.070 Uiso 1 1 calc R . .
C28 C 0.7171(6) 0.7956(5) 0.3456(2) 0.064(3) Uani 1 1 d . . .
H28A H 0.7651 0.8038 0.3601 0.076 Uiso 1 1 calc R . .
H28B H 0.6847 0.8401 0.3466 0.076 Uiso 1 1 calc R . .
C29 C -0.0458(5) 0.5130(5) 0.2258(2) 0.060(2) Uani 1 1 d . . .
H29A H -0.0987 0.4907 0.2247 0.072 Uiso 1 1 calc R . .
H29B H -0.0528 0.5659 0.2289 0.072 Uiso 1 1 calc R . .
C30 C 0.3872(6) 0.6471(5) 0.4111(3) 0.063(3) Uani 1 1 d . . .
C31 C 0.4635(5) 0.8146(5) 0.0344(3) 0.062(2) Uani 1 1 d . . .
H31A H 0.4712 0.8267 0.0095 0.074 Uiso 1 1 calc R . .
H31B H 0.4370 0.8564 0.0454 0.074 Uiso 1 1 calc R . .
C32 C 0.7113(6) 0.8748(5) 0.1709(3) 0.063(3) Uani 1 1 d . . .
C33 C 0.2090(5) 0.6964(5) 0.0396(2) 0.057(2) Uani 1 1 d . . .
H33A H 0.1891 0.6973 0.0152 0.069 Uiso 1 1 calc R . .
H33B H 0.1911 0.7414 0.0511 0.069 Uiso 1 1 calc R . .
C34 C 0.0100(5) 0.5264(5) 0.2847(3) 0.060(2) Uani 1 1 d . . .
C35 C 0.2596(5) 0.5864(5) 0.4208(3) 0.067(3) Uani 1 1 d . . .
H35A H 0.2476 0.5730 0.4452 0.080 Uiso 1 1 calc R . .
H35B H 0.2410 0.6367 0.4170 0.080 Uiso 1 1 calc R . .
C36 C 0.5647(6) 0.8466(5) 0.0793(3) 0.067(3) Uani 1 1 d . . .
C37 C 0.0361(5) 0.5104(5) 0.3487(2) 0.063(3) Uani 1 1 d . . .
H37A H 0.0202 0.5620 0.3488 0.076 Uiso 1 1 calc R . .
H37B H -0.0016 0.4831 0.3630 0.076 Uiso 1 1 calc R . .
C38 C 0.7237(6) 0.8340(5) 0.2839(2) 0.059(2) Uani 1 1 d . . .
C39 C 0.6906(5) 0.8856(5) 0.1074(3) 0.064(3) Uani 1 1 d . . .
H39A H 0.7333 0.9076 0.0937 0.077 Uiso 1 1 calc R . .
H39B H 0.6563 0.9254 0.1154 0.077 Uiso 1 1 calc R . .
C40 C 0.7816(6) 0.8723(5) 0.2282(2) 0.075(3) Uani 1 1 d . . .
H40A H 0.7465 0.9142 0.2323 0.090 Uiso 1 1 calc R . .
H40B H 0.8365 0.8900 0.2297 0.090 Uiso 1 1 calc R . .
C41 C 0.1097(5) 0.3989(4) 0.0953(2) 0.058(2) Uani 1 1 d . . .
H41A H 0.0641 0.3855 0.0802 0.070 Uiso 1 1 calc R . .
H41B H 0.1465 0.3574 0.0957 0.070 Uiso 1 1 calc R . .
C42 C 0.4404(6) 0.5700(5) 0.0313(2) 0.055(2) Uani 1 1 d . . .
C43 C 0.6687(6) 0.6648(5) 0.0570(3) 0.064(3) Uani 1 1 d . . .
C44 C 0.2259(6) 0.4574(5) 0.0694(2) 0.058(2) Uani 1 1 d . . .
C45 C 0.3080(5) 0.5166(4) 0.0246(2) 0.058(2) Uani 1 1 d . . .
H45A H 0.2871 0.5156 0.0003 0.069 Uiso 1 1 calc R . .
H45B H 0.3389 0.4718 0.0285 0.069 Uiso 1 1 calc R . .
C46 C 0.1053(6) 0.3701(5) 0.1585(3) 0.057(2) Uani 1 1 d . . .
C47 C 0.8516(7) 0.6839(6) 0.2092(3) 0.087(3) Uani 1 1 d . . .
H47A H 0.8542 0.6316 0.2036 0.104 Uiso 1 1 calc R . .
H47B H 0.9062 0.7019 0.2119 0.104 Uiso 1 1 calc R . .
C48 C 0.4813(6) 0.4544(6) 0.4014(3) 0.070(3) Uani 1 1 d . . .
C49 C 0.2554(7) 0.3718(5) 0.3645(3) 0.067(3) Uani 1 1 d . . .
C50 C 0.5596(5) 0.6417(5) 0.0148(2) 0.064(3) Uani 1 1 d . . .
H50A H 0.5832 0.5927 0.0158 0.077 Uiso 1 1 calc R . .
H50B H 0.5642 0.6598 -0.0094 0.077 Uiso 1 1 calc R . .
C51 C 0.1134(7) 0.3379(5) 0.2728(3) 0.074(3) Uani 1 1 d . . .
C52 C 0.7878(6) 0.6070(5) 0.3258(3) 0.078(3) Uani 1 1 d . . .
H52A H 0.7905 0.5571 0.3164 0.093 Uiso 1 1 calc R . .
H52B H 0.8368 0.6162 0.3395 0.093 Uiso 1 1 calc R . .
C53 C 0.7900(6) 0.7186(5) 0.0852(3) 0.070(3) Uani 1 1 d . . .
H53A H 0.8096 0.6685 0.0822 0.084 Uiso 1 1 calc R . .
H53B H 0.8253 0.7514 0.0724 0.084 Uiso 1 1 calc R . .
C54 C 0.3473(5) 0.4032(5) 0.4119(3) 0.067(3) Uani 1 1 d . . .
H54A H 0.3728 0.3588 0.4030 0.081 Uiso 1 1 calc R . .
H54B H 0.3307 0.3935 0.4361 0.081 Uiso 1 1 calc R . .
C55 C 0.6093(5) 0.5125(5) 0.4128(3) 0.079(3) Uani 1 1 d . . .
H55A H 0.6285 0.5206 0.4370 0.094 Uiso 1 1 calc R . .
H55B H 0.6273 0.4640 0.4054 0.094 Uiso 1 1 calc R . .
C56 C 0.6816(6) 0.5502(6) 0.3598(3) 0.075(3) Uani 1 1 d . . .
C57 C 0.0478(7) 0.3306(5) 0.2143(2) 0.073(3) Uani 1 1 d . . .
H57A H -0.0049 0.3079 0.2129 0.087 Uiso 1 1 calc R . .
H57B H 0.0874 0.2917 0.2117 0.087 Uiso 1 1 calc R . .
C58 C 0.8048(5) 0.6874(6) 0.1480(3) 0.067(3) Uani 1 1 d . . .
C59 C 0.7924(7) 0.6344(7) 0.2630(3) 0.084(3) Uani 1 1 d . . .
C60 C 0.1315(7) 0.3336(5) 0.3362(3) 0.086(3) Uani 1 1 d . . .
H60A H 0.0894 0.3143 0.3511 0.103 Uiso 1 1 calc R . .
H60B H 0.1657 0.2925 0.3296 0.103 Uiso 1 1 calc R . .
O1A O 0.0049(6) 0.8029(6) 0.2377(3) 0.165(4) Uani 1 1 d DU . .
N1A N 0.1809(7) 0.6527(6) 0.2292(3) 0.142(4) Uani 1 1 d DU B .
N2A N 0.0912(6) 0.7431(6) 0.2027(4) 0.143(4) Uani 1 1 d DU . .
N3A N 0.0874(7) 0.7190(6) 0.2638(4) 0.172(5) Uani 1 1 d DU B .
H3A H 0.0676 0.7272 0.2844 0.207 Uiso 1 1 calc R . .
C1A C 0.0617(8) 0.7536(7) 0.2362(5) 0.147(5) Uani 1 1 d DU . .
C2A C 0.1526(8) 0.6898(7) 0.2015(4) 0.121(4) Uani 1 1 d DU . .
C3A C 0.1469(8) 0.6689(7) 0.2593(4) 0.148(5) Uani 1 1 d DU . .
N1B N 0.1816(7) 0.6778(6) 0.1693(3) 0.121(4) Uani 1 1 d D . .
H1B H 0.1618 0.7051 0.1525 0.145 Uiso 1 1 calc R . .
C1B C 0.2383(8) 0.6283(7) 0.1592(4) 0.100(4) Uani 1 1 d D A .
C2B C 0.2919(8) 0.6515(7) 0.1342(3) 0.109(4) Uani 1 1 d D . .
H2B H 0.2885 0.6989 0.1246 0.131 Uiso 1 1 calc R . .
C3B C 0.3525(9) 0.6018(8) 0.1234(4) 0.139(6) Uani 1 1 d D A .
H3B H 0.3922 0.6158 0.1077 0.167 Uiso 1 1 calc R . .
C4B C 0.3493(9) 0.5266(8) 0.1386(4) 0.134(6) Uani 1 1 d D . .
C5B C 0.2907(10) 0.5073(9) 0.1628(5) 0.152(6) Uani 1 1 d D A .
H5B H 0.2910 0.4593 0.1718 0.183 Uiso 1 1 calc R . .
C6B C 0.2327(9) 0.5549(7) 0.1741(4) 0.143(6) Uani 1 1 d D . .
H6B H 0.1931 0.5412 0.1899 0.172 Uiso 1 1 calc R A .
C7B C 0.4204(10) 0.4868(8) 0.1264(5) 0.186(8) Uani 0.75(2) 1 d PD A 1
H7B1 H 0.4656 0.4960 0.1425 0.223 Uiso 0.75(2) 1 calc PR A 1
H7B2 H 0.4346 0.5034 0.1028 0.223 Uiso 0.75(2) 1 calc PR A 1
N2B N 0.3997(10) 0.4028(8) 0.1258(6) 0.165(8) Uani 0.75(2) 1 d PDU A 1
H2B1 H 0.3969 0.3860 0.1481 0.248 Uiso 0.75(2) 1 calc PR A 1
H2B2 H 0.4377 0.3782 0.1143 0.248 Uiso 0.75(2) 1 calc PR A 1
H2B3 H 0.3526 0.3961 0.1146 0.248 Uiso 0.75(2) 1 calc PRD A 1
C7E C 0.4204(10) 0.4868(8) 0.1264(5) 0.186(8) Uani 0.25(2) 1 d PD A 2
H7E1 H 0.4441 0.4680 0.1484 0.223 Uiso 0.25(2) 1 calc PR A 2
H7E2 H 0.4558 0.5264 0.1191 0.223 Uiso 0.25(2) 1 calc PR A 2
N2E N 0.438(2) 0.424(2) 0.0990(10) 0.165(8) Uani 0.25(2) 1 d PD A 2
H2E1 H 0.3920 0.4062 0.0903 0.248 Uiso 0.25(2) 1 calc PRD A 2
H2E2 H 0.4655 0.3879 0.1099 0.248 Uiso 0.25(2) 1 calc PR A 2
H2E3 H 0.4669 0.4423 0.0813 0.248 Uiso 0.25(2) 1 calc PRD A 2
N1C N 0.1641(13) 0.6216(11) 0.2878(5) 0.145(6) Uani 0.451(7) 1 d PDU B 1
H1C H 0.1405 0.6301 0.3076 0.174 Uiso 0.451(7) 1 calc PR B 1
C1C C 0.2153(12) 0.5632(10) 0.2867(5) 0.155(7) Uani 0.451(7) 1 d PDU B 1
C2C C 0.2012(13) 0.5102(11) 0.2611(6) 0.170(7) Uani 0.451(7) 1 d PDU B 1
H2C H 0.1581 0.5143 0.2451 0.204 Uiso 0.451(7) 1 calc PR B 1
C3C C 0.2545(13) 0.4491(11) 0.2597(6) 0.189(8) Uani 0.451(7) 1 d PDU B 1
H3C H 0.2480 0.4115 0.2430 0.227 Uiso 0.451(7) 1 calc PR B 1
C4C C 0.3207(13) 0.4485(11) 0.2864(6) 0.198(7) Uani 0.451(7) 1 d PDU B 1
C5C C 0.3300(14) 0.5046(13) 0.3114(6) 0.188(8) Uani 0.451(7) 1 d PDU B 1
H5C H 0.3726 0.5017 0.3277 0.225 Uiso 0.451(7) 1 calc PR B 1
C6C C 0.2796(13) 0.5640(13) 0.3131(5) 0.172(7) Uani 0.451(7) 1 d PDU B 1
H6C H 0.2860 0.6017 0.3298 0.206 Uiso 0.451(7) 1 calc PR B 1
C7C C 0.3669(13) 0.3812(12) 0.2801(8) 0.209(8) Uani 0.451(7) 1 d PDU B 1
H7C1 H 0.4059 0.3734 0.2993 0.251 Uiso 0.451(7) 1 calc PR B 1
H7C2 H 0.3951 0.3846 0.2578 0.251 Uiso 0.451(7) 1 calc PR B 1
N2C N 0.3050(14) 0.3161(12) 0.2787(8) 0.205(8) Uani 0.451(7) 1 d PDU B 1
H2C1 H 0.2619 0.3284 0.2911 0.307 Uiso 0.451(7) 1 calc PRD B 1
H2C2 H 0.3274 0.2756 0.2881 0.307 Uiso 0.451(7) 1 calc PR B 1
H2C3 H 0.2905 0.3073 0.2561 0.307 Uiso 0.451(7) 1 calc PR B 1
N1D N 0.1915(10) 0.6520(11) 0.2906(4) 0.145(6) Uani 0.549(7) 1 d PD B 2
H1D H 0.1762 0.6752 0.3093 0.174 Uiso 0.549(7) 1 calc PR B 2
C1D C 0.2544(10) 0.6053(11) 0.2962(4) 0.155(7) Uani 0.549(7) 1 d PD B 2
C2D C 0.2499(12) 0.5360(11) 0.2813(5) 0.170(7) Uani 0.549(7) 1 d PD B 2
H2D H 0.2052 0.5218 0.2677 0.204 Uiso 0.549(7) 1 calc PR B 2
C3D C 0.3151(13) 0.4867(12) 0.2870(6) 0.189(8) Uani 0.549(7) 1 d PD B 2
H3D H 0.3149 0.4391 0.2775 0.227 Uiso 0.549(7) 1 calc PR B 2
C4D C 0.3834(11) 0.5147(12) 0.3087(5) 0.198(7) Uani 0.549(7) 1 d PD B 2
C5D C 0.3821(12) 0.5857(12) 0.3228(5) 0.188(8) Uani 0.549(7) 1 d PD B 2
H5D H 0.4259 0.6011 0.3366 0.225 Uiso 0.549(7) 1 calc PR B 2
C6D C 0.3201(12) 0.6342(12) 0.3177(5) 0.172(7) Uani 0.549(7) 1 d PD B 2
H6D H 0.3201 0.6817 0.3271 0.206 Uiso 0.549(7) 1 calc PR B 2
C7D C 0.4427(13) 0.4551(12) 0.3110(7) 0.209(8) Uani 0.549(7) 1 d PD B 2
H7D1 H 0.4292 0.4164 0.2940 0.251 Uiso 0.549(7) 1 calc PR B 2
H7D2 H 0.4432 0.4337 0.3347 0.251 Uiso 0.549(7) 1 calc PR B 2
N2D N 0.5269(12) 0.4882(13) 0.3027(7) 0.205(8) Uani 0.549(7) 1 d PD B 2
H2D1 H 0.5550 0.4555 0.2902 0.307 Uiso 0.549(7) 1 calc PR B 2
H2D2 H 0.5530 0.4983 0.3230 0.307 Uiso 0.549(7) 1 calc PRD B 2
H2D3 H 0.5208 0.5296 0.2900 0.307 Uiso 0.549(7) 1 calc PR B 2
I1 I 0.2288(5) 0.2733(5) 0.0115(2) 0.180(5) Uani 0.176(4) 1 d PU . .
I2 I 0.0389(7) 0.6357(7) 0.9810(4) 0.129(7) Uani 0.099(5) 1 d PU . .
I3 I 0.0137(12) 0.7972(13) 0.0272(6) 0.241(13) Uani 0.121(6) 1 d PU . .
I4 I 0.4436(11) 0.1651(18) 0.0529(5) 0.200(11) Uani 0.099(7) 1 d PU . .
I5 I 0.6015(7) 0.3884(7) 0.1809(4) 0.210(8) Uani 0.133(4) 1 d PU . .
I6 I 0.4401(9) 0.0319(9) 0.0457(4) 0.336(12) Uani 0.176(5) 1 d PU . .
I7 I 0.4038(10) 0.0382(7) 0.9854(5) 0.209(10) Uani 0.112(4) 1 d PU . .
I8 I 0.8565(11) 0.8743(7) 0.0149(4) 0.139(6) Uani 0.117(4) 1 d PU . .
I9 I 0.1534(4) 0.8857(3) 0.99635(13) 0.167(3) Uani 0.219(3) 1 d PU . .
I10 I 0.5708(4) 0.1861(5) 0.1111(2) 0.163(5) Uani 0.160(3) 1 d PU . .
I11 I 0.6447(8) 0.0744(6) 0.0779(3) 0.237(7) Uani 0.166(4) 1 d PU . .
I12 I 0.7128(16) 0.9683(14) 0.0192(6) 0.193(11) Uani 0.092(5) 1 d PU . .
I13 I 0.8472(8) 0.5227(8) 0.0470(3) 0.268(9) Uani 0.165(5) 1 d PU . .
I14 I 0.8613(6) 0.6114(6) -0.0002(3) 0.208(6) Uani 0.165(4) 1 d PU . .
O1W O 0.0043(4) 0.7748(4) 0.1482(2) 0.109(3) Uani 1 1 d U . .
O2W O 0.6997(6) 0.1985(5) 0.0308(2) 0.137(3) Uani 1 1 d U . .
O3W O 0.6068(6) 0.4322(5) 0.0543(2) 0.143(4) Uani 1 1 d U . .
O4W O 0.3040(5) 0.2698(5) 0.1277(3) 0.144(4) Uani 1 1 d U . .
O5W O 0.2137(8) 0.6929(6) 0.9359(3) 0.174(5) Uani 1 1 d U . .
O6W O 0.8060(8) 0.4789(5) 0.1473(3) 0.175(4) Uani 1 1 d U . .
O7W O 0.3392(12) 0.2663(11) 0.0556(5) 0.090(8) Uani 0.52(4) 1 d PU . .
O8W O 0.7452(11) 0.4387(8) 0.0877(5) 0.228(7) Uani 0.835(5) 1 d PU . .
O9W O 0.6052(13) 0.5797(12) 0.1306(5) 0.162(8) Uani 0.50 1 d PU . .
O10W O 0.6617(13) 0.5355(14) 0.2057(6) 0.177(9) Uani 0.50 1 d PU . .
O11W O 0.4214(16) 0.6730(13) 0.3275(6) 0.169(10) Uani 0.451(7) 1 d PU B 1
O12W O 0.0875(6) 0.6141(5) 0.9545(3) 0.104(3) Uani 0.901(5) 1 d PU . .
O13W O 0.0008(10) 0.6609(9) 1.0128(5) 0.205(7) Uani 0.879(6) 1 d PU . .
O14W O 0.0135(17) 0.883(2) 0.0206(6) 0.206(18) Uani 0.52(4) 1 d PU . .
O15W O -0.030(2) 0.760(2) 0.0593(14) 0.23(3) Uani 0.40(4) 1 d PU . .
O16W O 0.5619(13) 0.3090(17) 0.1072(7) 0.174(13) Uani 0.53(4) 1 d PU . .
O17W O 0.5203(19) 0.3334(14) 0.0812(9) 0.166(16) Uani 0.47(4) 1 d PU . .
O18W O 0.2761(15) 0.284(2) 0.2102(7) 0.147(16) Uani 0.43(4) 1 d PU . .
O19W O 0.2915(18) 0.350(3) 0.2190(10) 0.243(17) Uani 0.57(4) 1 d PU . .
O20W O 0.308(3) 0.266(2) 0.0693(11) 0.209(18) Uani 0.48(4) 1 d PU . .
O21W O 0.428(3) 0.221(3) 0.0599(10) 0.23(2) Uani 0.48(4) 1 d PU . .
O22W O 0.5326(11) 0.4439(11) 0.2252(5) 0.138(11) Uani 0.50(2) 1 d PU . .
O23W O 0.420(3) 0.400(4) 0.2069(14) 0.29(3) Uani 0.46(6) 1 d PU . .
O24W O 0.3819(11) 0.6371(10) 0.2259(5) 0.227(10) Uani 0.778(19) 1 d PU . .
O25W O 0.471(3) 0.538(3) 0.2196(11) 0.14(2) Uani 0.222(19) 1 d PU . .
O26W O 0.498(2) 0.224(2) 0.1750(6) 0.140(13) Uani 0.55(6) 1 d PU . .
O27W O 0.449(3) 0.259(2) 0.1681(10) 0.149(16) Uani 0.45(6) 1 d PU . .
O28W O 0.423(2) 0.337(3) 0.1893(12) 0.19(3) Uani 0.37(5) 1 d PU . .
O29W O 0.771(2) 0.9615(16) 0.0166(7) 0.245(13) Uani 0.781(3) 1 d PU . .
O30W O 0.8549(14) 0.8447(14) -0.0028(6) 0.193(11) Uani 0.824(4) 1 d PU . .
O31W O 0.5569(18) 0.7097(17) 0.1458(8) 0.239(13) Uani 0.50 1 d PU . .
O32W O 0.497(2) 0.706(2) 0.1793(12) 0.144(14) Uani 0.25 1 d PU . .
O33W O 0.555(2) 0.7243(17) 0.2190(9) 0.210(13) Uani 0.50 1 d PU . .
O34W O 0.601(3) 0.730(3) 0.2291(14) 0.181(7) Uani 0.318(16) 1 d PU . .
O35W O 0.5664(9) 0.6585(9) 0.2911(5) 0.181(7) Uani 0.682(16) 1 d PU . .

loop_
_atom_site_aniso_label
_atom_site_aniso_U_11
_atom_site_aniso_U_22
_atom_site_aniso_U_33
_atom_site_aniso_U_23
_atom_site_aniso_U_13
_atom_site_aniso_U_12
O1 0.064(4) 0.045(4) 0.070(4) -0.003(3) 0.008(3) 0.005(3)
O2 0.076(4) 0.044(4) 0.080(5) -0.015(3) 0.005(4) 0.005(3)
O3 0.074(4) 0.039(4) 0.084(5) -0.002(3) 0.007(3) 0.010(3)
O4 0.080(5) 0.054(4) 0.074(4) -0.001(3) 0.009(4) 0.015(4)
O5 0.073(5) 0.052(4) 0.099(5) 0.002(4) 0.006(4) 0.007(3)
O6 0.083(5) 0.047(4) 0.094(5) -0.008(4) 0.022(4) 0.002(4)
O7 0.102(5) 0.054(4) 0.080(5) 0.001(4) 0.028(4) 0.027(4)
O8 0.121(6) 0.041(4) 0.071(5) 0.006(3) -0.012(4) 0.007(4)
O9 0.083(5) 0.045(4) 0.090(5) 0.009(4) 0.010(4) 0.016(3)
O10 0.070(5) 0.082(5) 0.129(6) -0.057(5) 0.010(4) 0.000(4)
O11 0.073(4) 0.048(4) 0.081(5) -0.005(3) 0.009(4) 0.010(3)
O12 0.069(4) 0.041(4) 0.091(5) -0.001(3) 0.009(4) 0.011(3)
O13 0.084(5) 0.060(5) 0.144(7) -0.025(5) 0.015(5) 0.019(4)
O14 0.087(5) 0.056(4) 0.093(5) -0.005(4) -0.003(4) 0.024(4)
O15 0.095(5) 0.051(4) 0.102(6) -0.016(4) -0.007(4) 0.009(4)
O16 0.115(6) 0.056(5) 0.102(6) -0.012(4) 0.010(5) 0.017(4)
O17 0.107(6) 0.060(4) 0.100(6) -0.005(4) -0.001(5) 0.035(4)
O18 0.120(6) 0.072(5) 0.097(6) -0.007(4) -0.018(5) 0.044(5)
O19 0.114(6) 0.056(5) 0.118(6) -0.016(4) 0.014(5) 0.028(4)
O20 0.166(8) 0.061(5) 0.099(6) 0.001(4) 0.037(6) 0.048(5)
N1 0.061(5) 0.036(4) 0.056(5) -0.008(3) 0.010(4) -0.003(4)
N2 0.083(6) 0.035(4) 0.064(5) 0.002(4) -0.013(4) 0.005(4)
N3 0.057(4) 0.037(4) 0.052(4) 0.000(3) 0.010(4) 0.000(3)
N4 0.060(5) 0.041(4) 0.080(6) -0.003(4) 0.009(4) 0.003(4)
N5 0.074(5) 0.049(5) 0.061(5) -0.004(4) 0.017(4) 0.005(4)
N6 0.060(5) 0.048(5) 0.068(5) 0.002(4) 0.015(4) 0.005(4)
N7 0.059(5) 0.046(4) 0.067(5) 0.006(4) 0.016(4) 0.006(4)
N8 0.057(5) 0.037(4) 0.061(5) 0.002(4) 0.006(4) 0.000(3)
N9 0.058(5) 0.042(4) 0.062(5) 0.008(4) 0.010(4) 0.000(3)
N10 0.060(5) 0.048(5) 0.063(5) 0.000(4) -0.001(4) 0.005(4)
N11 0.054(5) 0.047(5) 0.079(6) 0.003(4) 0.012(4) 0.003(4)
N12 0.070(5) 0.040(4) 0.058(5) 0.003(4) 0.004(4) 0.003(4)
N13 0.066(5) 0.042(4) 0.061(5) 0.001(4) -0.003(4) 0.010(4)
N14 0.061(5) 0.041(4) 0.063(5) -0.010(4) 0.003(4) -0.003(4)
N15 0.081(6) 0.048(5) 0.060(5) -0.001(4) 0.019(5) 0.001(4)
N16 0.080(5) 0.041(4) 0.063(5) 0.005(4) -0.001(4) 0.007(4)
N17 0.059(5) 0.050(5) 0.084(6) -0.019(4) 0.007(4) -0.001(4)
N18 0.068(5) 0.061(5) 0.058(5) 0.003(4) 0.010(4) 0.011(4)
N19 0.066(5) 0.049(5) 0.068(5) -0.011(4) 0.008(4) -0.006(4)
N20 0.069(5) 0.045(4) 0.062(5) -0.014(4) 0.007(4) -0.003(4)
N21 0.057(5) 0.038(4) 0.067(5) -0.005(4) 0.010(4) 0.003(4)
N22 0.067(6) 0.039(4) 0.097(6) -0.004(4) 0.005(5) 0.008(4)
N23 0.061(5) 0.038(4) 0.061(5) -0.004(3) 0.009(4) 0.001(4)
N24 0.054(5) 0.041(4) 0.071(5) -0.002(4) 0.012(4) 0.001(4)
N25 0.064(5) 0.048(5) 0.073(5) 0.009(4) 0.004(4) 0.009(4)
N26 0.079(5) 0.040(4) 0.066(5) 0.001(4) 0.006(4) 0.008(4)
N27 0.060(5) 0.039(4) 0.062(5) 0.000(4) 0.004(4) 0.003(4)
N28 0.075(5) 0.047(5) 0.066(5) 0.003(4) 0.011(4) 0.018(4)
N29 0.098(7) 0.052(5) 0.067(6) 0.003(4) -0.016(5) 0.019(5)
N30 0.061(5) 0.047(5) 0.066(5) -0.009(4) 0.006(4) 0.003(4)
N31 0.071(5) 0.051(5) 0.070(5) -0.013(4) 0.003(4) 0.004(4)
N32 0.085(6) 0.043(5) 0.072(6) 0.004(4) -0.014(5) 0.012(4)
N33 0.056(5) 0.050(5) 0.067(5) -0.010(4) 0.015(4) 0.000(4)
N34 0.077(6) 0.061(5) 0.071(6) -0.005(4) 0.016(5) 0.023(5)
N35 0.057(5) 0.041(5) 0.113(7) -0.008(4) 0.014(5) 0.006(4)
N36 0.078(6) 0.044(5) 0.068(6) -0.006(4) 0.004(4) 0.005(4)
N37 0.095(6) 0.051(5) 0.067(6) -0.002(4) -0.006(5) 0.015(5)
N38 0.092(6) 0.061(5) 0.072(6) -0.006(5) 0.016(5) 0.032(5)
N39 0.065(5) 0.047(5) 0.095(6) -0.005(5) 0.013(5) 0.007(4)
N40 0.095(6) 0.059(5) 0.068(6) 0.000(5) 0.021(5) 0.025(5)
C1 0.053(5) 0.050(5) 0.061(6) 0.000(5) -0.003(5) -0.003(4)
C2 0.055(6) 0.052(6) 0.066(6) 0.005(5) 0.002(5) 0.007(5)
C3 0.064(6) 0.053(6) 0.056(6) 0.010(5) 0.009(5) 0.004(5)
C4 0.063(6) 0.044(5) 0.047(5) -0.010(4) -0.003(4) 0.003(4)
C5 0.068(6) 0.048(5) 0.051(6) -0.007(4) 0.004(5) 0.002(5)
C6 0.066(6) 0.047(5) 0.066(6) -0.009(5) 0.015(5) -0.007(5)
C7 0.082(7) 0.042(5) 0.072(7) 0.005(5) 0.006(6) 0.001(5)
C8 0.063(6) 0.067(7) 0.061(6) -0.007(5) 0.011(5) -0.008(5)
C9 0.072(6) 0.048(6) 0.061(6) 0.010(5) 0.003(5) 0.003(5)
C10 0.069(6) 0.045(5) 0.063(6) -0.003(5) 0.008(5) 0.000(5)
C11 0.067(6) 0.051(6) 0.073(7) 0.003(5) 0.007(5) 0.003(5)
C12 0.058(6) 0.038(5) 0.064(6) 0.005(4) 0.001(5) 0.002(4)
C13 0.070(6) 0.044(5) 0.076(7) 0.003(5) 0.008(5) 0.005(5)
C14 0.052(5) 0.041(5) 0.068(6) 0.005(4) -0.003(5) -0.001(4)
C15 0.089(7) 0.046(6) 0.065(7) 0.007(5) -0.006(5) 0.000(5)
C16 0.062(6) 0.045(5) 0.047(5) -0.007(4) 0.005(4) -0.005(4)
C17 0.064(6) 0.051(6) 0.064(6) -0.006(5) 0.012(5) -0.007(5)
C18 0.053(6) 0.056(6) 0.074(7) 0.004(5) 0.004(5) 0.006(5)
C19 0.055(6) 0.091(8) 0.064(7) 0.007(6) 0.006(5) 0.019(6)
C20 0.057(6) 0.081(7) 0.071(7) 0.007(6) 0.014(5) 0.015(5)
C21 0.051(5) 0.046(6) 0.051(6) 0.004(5) -0.001(4) 0.001(4)
C22 0.041(5) 0.052(6) 0.072(7) -0.001(5) -0.001(5) 0.002(4)
C23 0.059(6) 0.052(6) 0.054(6) -0.010(5) 0.006(5) 0.006(5)
C24 0.064(6) 0.056(7) 0.063(6) 0.000(5) 0.021(5) 0.013(5)
C25 0.066(6) 0.041(5) 0.056(6) 0.003(5) 0.000(5) 0.005(5)
C26 0.068(6) 0.049(5) 0.074(7) -0.007(5) 0.020(5) 0.004(5)
C27 0.045(5) 0.049(5) 0.081(7) 0.004(5) 0.014(5) 0.006(4)
C28 0.076(7) 0.062(6) 0.053(6) -0.004(5) 0.012(5) 0.008(5)
C29 0.072(6) 0.050(5) 0.059(6) 0.003(5) -0.003(5) 0.014(5)
C30 0.070(7) 0.054(7) 0.066(7) -0.003(5) 0.011(5) 0.007(6)
C31 0.064(6) 0.045(5) 0.077(7) -0.003(5) 0.001(5) -0.002(5)
C32 0.078(7) 0.032(5) 0.079(8) -0.003(5) 0.020(6) -0.015(5)
C33 0.060(6) 0.050(5) 0.062(6) 0.007(5) 0.006(5) 0.006(5)
C34 0.070(6) 0.041(6) 0.070(7) 0.009(5) 0.001(5) 0.002(5)
C35 0.062(6) 0.060(6) 0.080(7) -0.016(5) 0.007(5) 0.010(5)
C36 0.066(7) 0.051(6) 0.086(8) -0.014(6) 0.008(6) -0.006(5)
C37 0.069(7) 0.060(6) 0.060(6) 0.004(5) 0.000(5) 0.010(5)
C38 0.066(6) 0.050(6) 0.061(6) -0.013(5) 0.010(5) -0.006(5)
C39 0.066(6) 0.045(5) 0.080(7) -0.004(5) 0.005(5) -0.011(5)
C40 0.106(8) 0.055(6) 0.065(7) -0.012(5) 0.027(6) -0.012(6)
C41 0.061(6) 0.040(5) 0.074(7) 0.000(5) 0.007(5) -0.005(4)
C42 0.067(7) 0.050(6) 0.047(6) -0.009(4) 0.013(5) 0.000(5)
C43 0.072(7) 0.048(6) 0.073(7) -0.012(5) 0.014(6) 0.004(5)
C44 0.073(7) 0.032(5) 0.068(6) -0.005(5) 0.005(5) -0.009(5)
C45 0.066(6) 0.040(5) 0.068(6) -0.008(4) 0.011(5) -0.007(4)
C46 0.066(6) 0.034(5) 0.072(7) -0.006(5) -0.002(6) -0.003(5)
C47 0.101(8) 0.092(8) 0.069(7) 0.000(6) 0.020(6) 0.047(7)
C48 0.063(7) 0.053(7) 0.094(8) 0.002(6) 0.001(6) 0.012(6)
C49 0.093(8) 0.039(6) 0.069(7) 0.008(5) 0.001(6) 0.012(6)
C50 0.063(6) 0.057(6) 0.072(7) -0.019(5) 0.011(5) -0.004(5)
C51 0.096(8) 0.049(6) 0.078(8) 0.008(6) -0.010(7) 0.019(6)
C52 0.082(7) 0.073(7) 0.079(7) 0.014(6) 0.021(6) 0.031(6)
C53 0.073(7) 0.067(7) 0.072(7) -0.021(5) 0.008(6) 0.009(5)
C54 0.067(7) 0.046(6) 0.090(8) 0.007(5) 0.002(6) -0.003(5)
C55 0.058(6) 0.051(6) 0.127(9) 0.015(6) 0.014(6) 0.008(5)
C56 0.065(7) 0.061(7) 0.097(9) 0.000(7) 0.008(6) 0.019(6)
C57 0.110(8) 0.041(5) 0.067(7) 0.013(5) 0.001(6) 0.007(5)
C58 0.058(6) 0.058(7) 0.085(8) -0.008(6) 0.013(5) 0.007(5)
C59 0.098(9) 0.069(8) 0.085(9) 0.008(7) 0.022(7) 0.038(7)
C60 0.120(9) 0.051(6) 0.084(8) 0.001(6) -0.039(7) 0.009(6)
O1A 0.155(7) 0.161(7) 0.178(8) 0.005(6) 0.024(6) 0.039(6)
N1A 0.152(8) 0.153(8) 0.121(7) 0.024(6) 0.017(6) 0.014(6)
N2A 0.139(8) 0.135(8) 0.155(7) -0.013(6) 0.022(6) 0.032(6)
N3A 0.171(9) 0.172(9) 0.176(8) 0.043(7) 0.034(7) 0.048(7)
C1A 0.135(9) 0.170(10) 0.137(8) 0.006(7) 0.013(7) 0.034(7)
C2A 0.122(8) 0.117(8) 0.125(7) 0.003(7) -0.005(7) 0.021(6)
C3A 0.154(9) 0.151(9) 0.141(7) 0.018(8) 0.033(7) 0.031(7)
N1B 0.157(11) 0.116(9) 0.089(8) -0.006(7) 0.011(7) 0.013(8)
C1B 0.105(10) 0.088(10) 0.106(10) -0.023(8) -0.006(8) 0.032(8)
C2B 0.141(12) 0.099(10) 0.087(9) -0.008(8) 0.017(9) -0.007(9)
C3B 0.198(17) 0.104(11) 0.114(12) -0.005(9) 0.006(11) 0.068(12)
C4B 0.130(13) 0.158(16) 0.115(12) -0.045(12) -0.008(10) 0.048(12)
C5B 0.166(16) 0.125(13) 0.168(16) -0.001(12) 0.053(13) 0.026(12)
C6B 0.155(14) 0.079(10) 0.195(17) 0.004(10) -0.008(12) 0.032(10)
C7B 0.23(2) 0.149(17) 0.181(18) -0.017(14) 0.064(16) 0.051(16)
N2B 0.131(13) 0.161(13) 0.202(17) -0.013(12) -0.017(12) 0.007(11)
C7E 0.23(2) 0.149(17) 0.181(18) -0.017(14) 0.064(16) 0.051(16)
N2E 0.131(13) 0.161(13) 0.202(17) -0.013(12) -0.017(12) 0.007(11)
N1C 0.160(10) 0.151(10) 0.124(8) 0.024(7) 0.004(8) 0.006(8)
C1C 0.152(11) 0.165(10) 0.150(10) 0.007(8) 0.010(8) 0.007(8)
C2C 0.168(11) 0.165(10) 0.176(11) -0.008(8) 0.013(8) -0.005(8)
C3C 0.191(11) 0.184(11) 0.194(11) -0.013(9) 0.015(8) 0.001(8)
C4C 0.197(11) 0.199(9) 0.197(12) 0.008(8) 0.012(8) 0.014(8)
C5C 0.183(11) 0.198(11) 0.183(11) 0.011(8) -0.006(9) 0.020(8)
C6C 0.164(11) 0.187(11) 0.165(11) 0.011(9) -0.002(8) 0.008(8)
C7C 0.214(11) 0.202(10) 0.212(13) 0.009(9) 0.018(9) 0.016(7)
N2C 0.212(12) 0.213(10) 0.189(12) -0.037(9) 0.001(9) -0.002(9)
N1D 0.160(10) 0.151(10) 0.124(8) 0.024(7) 0.004(8) 0.006(8)
C1D 0.152(11) 0.165(10) 0.150(10) 0.007(8) 0.010(8) 0.007(8)
C2D 0.168(11) 0.165(10) 0.176(11) -0.008(8) 0.013(8) -0.005(8)
C3D 0.191(11) 0.184(11) 0.194(11) -0.013(9) 0.015(8) 0.001(8)
C4D 0.197(11) 0.199(9) 0.197(12) 0.008(8) 0.012(8) 0.014(8)
C5D 0.183(11) 0.198(11) 0.183(11) 0.011(8) -0.006(9) 0.020(8)
C6D 0.164(11) 0.187(11) 0.165(11) 0.011(9) -0.002(8) 0.008(8)
C7D 0.214(11) 0.202(10) 0.212(13) 0.009(9) 0.018(9) 0.016(7)
N2D 0.212(12) 0.213(10) 0.189(12) -0.037(9) 0.001(9) -0.002(9)
I1 0.200(8) 0.180(8) 0.162(7) -0.003(5) 0.034(6) 0.029(6)
I2 0.103(9) 0.132(10) 0.151(14) 0.037(9) -0.025(8) -0.009(7)
I3 0.244(17) 0.24(2) 0.243(18) 0.019(13) -0.034(13) 0.014(13)
I4 0.191(15) 0.26(2) 0.145(13) -0.008(13) 0.020(10) 0.048(13)
I5 0.193(11) 0.183(11) 0.251(14) 0.009(9) -0.063(9) 0.078(8)
I6 0.308(15) 0.326(17) 0.380(19) 0.109(13) 0.152(13) 0.054(11)
I7 0.229(16) 0.140(11) 0.260(17) 0.023(10) 0.043(11) -0.025(9)
I8 0.157(10) 0.108(8) 0.153(11) 0.020(7) 0.051(9) -0.011(7)
I9 0.253(8) 0.156(5) 0.091(4) -0.001(3) -0.020(4) -0.006(5)
I10 0.115(6) 0.171(8) 0.202(9) 0.040(6) -0.018(5) 0.005(5)
I11 0.287(13) 0.197(10) 0.227(11) -0.006(8) -0.050(9) -0.028(8)
I12 0.22(2) 0.202(16) 0.159(14) -0.003(11) -0.005(14) 0.032(15)
I13 0.255(13) 0.307(15) 0.239(13) -0.032(10) -0.051(9) -0.077(10)
I14 0.181(9) 0.209(10) 0.234(11) -0.071(8) -0.009(7) 0.032(7)
O1W 0.095(5) 0.069(5) 0.163(8) 0.010(5) 0.026(5) 0.018(4)
O2W 0.149(8) 0.148(8) 0.112(7) 0.054(6) -0.033(6) 0.006(6)
O3W 0.160(8) 0.139(8) 0.130(7) -0.018(6) 0.008(6) 0.054(7)
O4W 0.110(7) 0.098(6) 0.225(11) -0.008(7) 0.016(7) 0.009(5)
O5W 0.273(12) 0.132(8) 0.115(7) 0.018(6) -0.076(8) 0.023(8)
O6W 0.244(12) 0.088(7) 0.195(10) 0.013(7) 0.039(9) -0.005(7)
O7W 0.114(14) 0.066(11) 0.091(13) -0.003(8) 0.055(10) 0.001(9)
O8W 0.292(17) 0.161(12) 0.229(15) 0.007(11) -0.069(13) 0.050(12)
O9W 0.190(16) 0.166(16) 0.133(14) 0.053(12) 0.025(13) -0.070(14)
O10W 0.152(15) 0.208(18) 0.170(16) 0.037(15) -0.030(13) -0.034(14)
O11W 0.21(2) 0.139(17) 0.157(17) 0.022(14) 0.011(15) -0.012(15)
O12W 0.107(7) 0.120(7) 0.083(6) -0.004(5) -0.047(6) 0.028(6)
O13W 0.203(14) 0.210(14) 0.202(14) 0.027(12) -0.048(12) 0.018(11)
O14W 0.25(2) 0.24(3) 0.126(18) -0.011(16) -0.058(15) -0.046(18)
O15W 0.20(3) 0.23(3) 0.28(4) 0.03(2) -0.01(2) 0.00(2)
O16W 0.098(15) 0.28(2) 0.142(19) 0.014(16) -0.020(12) -0.045(14)
O17W 0.16(2) 0.18(2) 0.16(2) 0.002(15) 0.012(17) 0.018(15)
O18W 0.112(18) 0.21(3) 0.122(19) 0.017(16) -0.010(12) 0.005(16)
O19W 0.22(2) 0.25(3) 0.27(2) 0.06(2) 0.005(18) 0.000(19)
O20W 0.23(3) 0.14(2) 0.25(3) 0.00(2) -0.02(2) -0.001(19)
O21W 0.28(3) 0.23(3) 0.18(3) 0.03(2) 0.03(2) -0.02(2)
O22W 0.149(16) 0.158(18) 0.105(14) 0.034(11) -0.033(11) -0.057(13)
O23W 0.31(4) 0.29(4) 0.26(4) 0.05(2) 0.00(2) 0.02(2)
O24W 0.246(17) 0.214(16) 0.218(16) 0.007(13) -0.055(13) -0.045(13)
O25W 0.14(3) 0.15(3) 0.12(3) -0.03(2) 0.043(19) -0.04(2)
O26W 0.12(2) 0.14(2) 0.153(16) 0.038(13) 0.010(13) -0.036(14)
O27W 0.17(3) 0.15(2) 0.13(2) -0.004(15) 0.055(17) 0.000(19)
O28W 0.23(3) 0.18(4) 0.18(3) 0.04(2) 0.022(19) 0.01(2)
O29W 0.29(2) 0.26(2) 0.185(17) -0.074(15) 0.018(18) -0.079(19)
O30W 0.166(15) 0.21(2) 0.200(19) 0.048(14) 0.010(14) -0.006(14)
O31W 0.22(2) 0.26(2) 0.24(2) 0.062(19) 0.065(18) 0.029(18)
O32W 0.13(2) 0.13(2) 0.17(2) 0.03(2) -0.04(2) 0.022(18)
O33W 0.29(3) 0.153(18) 0.19(2) -0.031(16) 0.04(2) 0.04(2)
O34W 0.154(11) 0.175(12) 0.212(13) -0.069(10) -0.052(10) 0.068(9)
O35W 0.154(11) 0.175(12) 0.212(13) -0.069(10) -0.052(10) 0.068(9)

loop_
_atom_type_symbol
_atom_type_description
_atom_type_scat_dispersion_real
_atom_type_scat_dispersion_imag
_atom_type_scat_source
C C 0.0033 0.0016 'International Tables Vol C Tables 4.2.6.8 and 6.1.1.4'
H H 0.0000 0.0000 'International Tables Vol C Tables 4.2.6.8 and 6.1.1.4'
N N 0.0061 0.0033 'International Tables Vol C Tables 4.2.6.8 and 6.1.1.4'
O O 0.0106 0.0060 'International Tables Vol C Tables 4.2.6.8 and 6.1.1.4'
I I -0.4742 1.8119 'International Tables Vol C Tables 4.2.6.8 and 6.1.1.4'

loop_
_geom_angle_atom_site_label_1
_geom_angle_atom_site_label_2
_geom_angle_atom_site_label_3
_geom_angle
_geom_angle_site_symmetry_1
_geom_angle_site_symmetry_3
_geom_angle_publ_flag
C25 N1 C16 111.6(7) . . ?
C25 N1 C33 120.2(7) . . ?
C16 N1 C33 122.0(7) . . ?
C34 N2 C29 120.2(7) . . ?
C34 N2 C7 110.8(7) . . ?
C29 N2 C7 123.0(7) . . ?
C21 N3 C33 120.8(7) . . ?
C21 N3 C4 111.4(7) . . ?
C33 N3 C4 122.8(7) . . ?
C30 N4 C35 120.8(8) . . ?
C30 N4 C11 111.2(8) . . ?
C35 N4 C11 122.0(8) . . ?
C38 N5 C40 120.7(8) . . ?
C38 N5 C20 112.2(8) . . ?
C40 N5 C20 123.4(8) . . ?
C23 N6 C28 121.6(7) . . ?
C23 N6 C18 112.7(7) . . ?
C28 N6 C18 121.1(7) . . ?
C23 N7 C26 120.4(7) . . ?
C23 N7 C2 111.8(7) . . ?
C26 N7 C2 122.5(7) . . ?
C21 N8 C1 112.2(7) . . ?
C21 N8 C27 123.1(7) . . ?
C1 N8 C27 122.7(7) . . ?
C22 N9 C27 122.5(7) . . ?
C22 N9 C14 112.6(7) . . ?
C27 N9 C14 122.8(7) . . ?
C24 N10 C35 122.8(8) . . ?
C24 N10 C3 111.9(8) . . ?
C35 N10 C3 121.6(8) . . ?
C30 N11 C26 122.4(8) . . ?
C30 N11 C13 112.0(8) . . ?
C26 N11 C13 123.4(8) . . ?
C22 N12 C29 119.8(7) . . ?
C22 N12 C12 112.0(7) . . ?
C29 N12 C12 122.3(7) . . ?
C24 N13 C9 112.0(7) . . ?
C24 N13 C37 122.7(7) . . ?
C9 N13 C37 121.9(8) . . ?
C25 N14 C31 121.4(7) . . ?
C25 N14 C5 112.1(7) . . ?
C31 N14 C5 121.6(7) . . ?
C32 N15 C40 122.5(8) . . ?
C32 N15 C8 111.6(8) . . ?
C40 N15 C8 122.8(8) . . ?
C34 N16 C37 123.1(7) . . ?
C34 N16 C15 111.5(8) . . ?
C37 N16 C15 122.2(7) . . ?
C36 N17 C10 112.0(8) . . ?
C36 N17 C31 122.0(8) . . ?
C10 N17 C31 123.5(8) . . ?
C38 N18 C28 120.8(7) . . ?
C38 N18 C19 112.4(7) . . ?
C28 N18 C19 122.6(8) . . ?
C36 N19 C17 112.6(8) . . ?
C36 N19 C39 121.3(8) . . ?
C17 N19 C39 123.3(8) . . ?
C32 N20 C39 121.1(8) . . ?
C32 N20 C6 111.7(8) . . ?
C39 N20 C6 121.3(8) . . ?
C44 N21 C4 111.5(7) . . ?
C44 N21 C45 120.9(7) . . ?
C4 N21 C45 122.0(7) . . ?
C48 N22 C54 123.1(8) . . ?
C48 N22 C11 111.8(8) . . ?
C54 N22 C11 122.8(8) . . ?
C42 N23 C16 112.2(7) . . ?
C42 N23 C45 120.5(7) . . ?
C16 N23 C45 121.8(7) . . ?
C44 N24 C1 112.1(7) . . ?
C44 N24 C41 120.8(7) . . ?
C1 N24 C41 123.3(7) . . ?
C49 N25 C54 119.8(8) . . ?
C49 N25 C3 112.2(8) . . ?
C54 N25 C3 121.4(8) . . ?
C46 N26 C12 112.8(8) . . ?
C46 N26 C57 121.5(8) . . ?
C12 N26 C57 120.7(8) . . ?
C46 N27 C41 123.1(7) . . ?
C46 N27 C14 110.9(7) . . ?
C41 N27 C14 121.6(7) . . ?
C58 N28 C8 110.1(8) . . ?
C58 N28 C47 119.6(8) . . ?
C8 N28 C47 121.6(9) . . ?
C51 N29 C60 120.6(9) . . ?
C51 N29 C15 113.2(8) . . ?
C60 N29 C15 122.9(9) . . ?
C43 N30 C50 121.9(8) . . ?
C43 N30 C10 111.7(8) . . ?
C50 N30 C10 123.4(8) . . ?
C43 N31 C17 113.0(8) . . ?
C43 N31 C53 123.7(8) . . ?
C17 N31 C53 121.3(8) . . ?
C49 N32 C60 120.6(8) . . ?
C49 N32 C9 112.3(8) . . ?
C60 N32 C9 122.1(9) . . ?
C42 N33 C5 111.9(7) . . ?
C42 N33 C50 122.9(7) . . ?
C5 N33 C50 122.3(7) . . ?
C56 N34 C52 120.6(8) . . ?
C56 N34 C18 111.1(8) . . ?
C52 N34 C18 122.3(9) . . ?
C48 N35 C13 112.8(8) . . ?
C48 N35 C55 120.2(8) . . ?
C13 N35 C55 122.8(8) . . ?
C58 N36 C6 112.0(8) . . ?
C58 N36 C53 123.5(8) . . ?
C6 N36 C53 123.9(8) . . ?
C51 N37 C7 112.2(8) . . ?
C51 N37 C57 121.1(8) . . ?
C7 N37 C57 122.7(8) . . ?
C59 N38 C20 112.3(9) . . ?
C59 N38 C47 121.5(9) . . ?
C20 N38 C47 119.5(9) . . ?
C56 N39 C2 113.2(8) . . ?
C56 N39 C55 123.0(8) . . ?
C2 N39 C55 122.4(8) . . ?
C59 N40 C19 111.0(9) . . ?
C59 N40 C52 120.4(9) . . ?
C19 N40 C52 123.0(9) . . ?
N8 C1 N24 115.5(7) . . ?
N8 C1 C4 103.6(6) . . ?
N24 C1 C4 103.3(7) . . ?
N8 C1 H1 111.3 . . ?
N24 C1 H1 111.3 . . ?
C4 C1 H1 111.3 . . ?
N39 C2 N7 114.6(7) . . ?
N39 C2 C18 103.4(7) . . ?
N7 C2 C18 103.2(7) . . ?
N39 C2 H2 111.7 . . ?
N7 C2 H2 111.7 . . ?
C18 C2 H2 111.7 . . ?
N25 C3 N10 113.7(7) . . ?
N25 C3 C9 104.0(7) . . ?
N10 C3 C9 102.6(7) . . ?
N25 C3 H3 112.0 . . ?
N10 C3 H3 112.0 . . ?
C9 C3 H3 112.0 . . ?
N21 C4 N3 114.1(7) . . ?
N21 C4 C1 103.9(7) . . ?
N3 C4 C1 103.4(6) . . ?
N21 C4 H4 111.6 . . ?
N3 C4 H4 111.6 . . ?
C1 C4 H4 111.6 . . ?
N33 C5 N14 115.0(7) . . ?
N33 C5 C16 104.0(7) . . ?
N14 C5 C16 103.4(7) . . ?
N33 C5 H5 111.3 . . ?
N14 C5 H5 111.3 . . ?
C16 C5 H5 111.3 . . ?
N36 C6 N20 115.1(7) . . ?
N36 C6 C8 103.0(7) . . ?
N20 C6 C8 102.7(7) . . ?
N36 C6 H6 111.8 . . ?
N20 C6 H6 111.8 . . ?
C8 C6 H6 111.8 . . ?
N37 C7 N2 113.8(8) . . ?
N37 C7 C15 103.4(8) . . ?
N2 C7 C15 103.6(7) . . ?
N37 C7 H7 111.8 . . ?
N2 C7 H7 111.8 . . ?
C15 C7 H7 111.8 . . ?
N28 C8 N15 113.7(7) . . ?
N28 C8 C6 103.6(7) . . ?
N15 C8 C6 103.9(8) . . ?
N28 C8 H8 111.7 . . ?
N15 C8 H8 111.7 . . ?
C6 C8 H8 111.7 . . ?
N13 C9 N32 114.5(7) . . ?
N13 C9 C3 104.5(7) . . ?
N32 C9 C3 102.7(7) . . ?
N13 C9 H9 111.5 . . ?
N32 C9 H9 111.5 . . ?
C3 C9 H9 111.5 . . ?
N17 C10 N30 115.1(7) . . ?
N17 C10 C17 103.3(7) . . ?
N30 C10 C17 104.1(7) . . ?
N17 C10 H10 111.3 . . ?
N30 C10 H10 111.3 . . ?
C17 C10 H10 111.3 . . ?
N22 C11 N4 114.7(8) . . ?
N22 C11 C13 103.6(7) . . ?
N4 C11 C13 103.6(7) . . ?
N22 C11 H11 111.5 . . ?
N4 C11 H11 111.5 . . ?
C13 C11 H11 111.5 . . ?
N26 C12 N12 114.4(7) . . ?
N26 C12 C14 103.2(7) . . ?
N12 C12 C14 103.9(6) . . ?
N26 C12 H12 111.6 . . ?
N12 C12 H12 111.6 . . ?
C14 C12 H12 111.6 . . ?
N35 C13 N11 114.2(8) . . ?
N35 C13 C11 103.3(7) . . ?
N11 C13 C11 103.6(7) . . ?
N35 C13 H13 111.7 . . ?
N11 C13 H13 111.7 . . ?
C11 C13 H13 111.7 . . ?
N9 C14 N27 114.3(7) . . ?
N9 C14 C12 102.8(7) . . ?
N27 C14 C12 103.4(7) . . ?
N9 C14 H14 111.9 . . ?
N27 C14 H14 111.9 . . ?
C12 C14 H14 111.9 . . ?
N16 C15 N29 115.1(8) . . ?
N16 C15 C7 103.3(7) . . ?
N29 C15 C7 102.6(8) . . ?
N16 C15 H15 111.7 . . ?
N29 C15 H15 111.7 . . ?
C7 C15 H15 111.7 . . ?
N1 C16 N23 114.1(7) . . ?
N1 C16 C5 104.2(6) . . ?
N23 C16 C5 103.4(7) . . ?
N1 C16 H16 111.6 . . ?
N23 C16 H16 111.6 . . ?
C5 C16 H16 111.6 . . ?
N19 C17 N31 114.9(8) . . ?
N19 C17 C10 103.2(7) . . ?
N31 C17 C10 102.3(7) . . ?
N19 C17 H17 111.9 . . ?
N31 C17 H17 111.9 . . ?
C10 C17 H17 111.9 . . ?
N34 C18 N6 114.2(8) . . ?
N34 C18 C2 104.0(7) . . ?
N6 C18 C2 103.2(7) . . ?
N34 C18 H18 111.6 . . ?
N6 C18 H18 111.6 . . ?
C2 C18 H18 111.6 . . ?
N40 C19 N18 115.3(8) . . ?
N40 C19 C20 104.9(8) . . ?
N18 C19 C20 103.0(7) . . ?
N40 C19 H19 111.0 . . ?
N18 C19 H19 111.0 . . ?
C20 C19 H19 111.0 . . ?
N38 C20 N5 115.6(8) . . ?
N38 C20 C19 102.7(8) . . ?
N5 C20 C19 103.9(7) . . ?
N38 C20 H20 111.3 . . ?
N5 C20 H20 111.3 . . ?
C19 C20 H20 111.3 . . ?
O1 C21 N3 125.3(8) . . ?
O1 C21 N8 125.6(8) . . ?
N3 C21 N8 109.1(7) . . ?
O3 C22 N9 125.2(9) . . ?
O3 C22 N12 126.3(9) . . ?
N9 C22 N12 108.5(8) . . ?
O4 C23 N6 125.4(9) . . ?
O4 C23 N7 126.2(8) . . ?
N6 C23 N7 108.4(8) . . ?
O9 C24 N13 125.1(9) . . ?
O9 C24 N10 126.1(9) . . ?
N13 C24 N10 108.8(8) . . ?
O2 C25 N14 125.8(8) . . ?
O2 C25 N1 125.9(9) . . ?
N14 C25 N1 108.2(7) . . ?
N11 C26 N7 113.4(7) . . ?
N11 C26 H26A 108.9 . . ?
N7 C26 H26A 108.9 . . ?
N11 C26 H26B 108.9 . . ?
N7 C26 H26B 108.9 . . ?
H26A C26 H26B 107.7 . . ?
N8 C27 N9 113.6(7) . . ?
N8 C27 H27A 108.8 . . ?
N9 C27 H27A 108.8 . . ?
N8 C27 H27B 108.8 . . ?
N9 C27 H27B 108.8 . . ?
H27A C27 H27B 107.7 . . ?
N6 C28 N18 112.8(8) . . ?
N6 C28 H28A 109.0 . . ?
N18 C28 H28A 109.0 . . ?
N6 C28 H28B 109.0 . . ?
N18 C28 H28B 109.0 . . ?
H28A C28 H28B 107.8 . . ?
N12 C29 N2 113.4(7) . . ?
N12 C29 H29A 108.9 . . ?
N2 C29 H29A 108.9 . . ?
N12 C29 H29B 108.9 . . ?
N2 C29 H29B 108.9 . . ?
H29A C29 H29B 107.7 . . ?
O5 C30 N11 125.5(9) . . ?
O5 C30 N4 125.3(9) . . ?
N11 C30 N4 109.2(8) . . ?
N17 C31 N14 114.1(7) . . ?
N17 C31 H31A 108.7 . . ?
N14 C31 H31A 108.7 . . ?
N17 C31 H31B 108.7 . . ?
N14 C31 H31B 108.7 . . ?
H31A C31 H31B 107.6 . . ?
O6 C32 N15 125.8(10) . . ?
O6 C32 N20 125.6(10) . . ?
N15 C32 N20 108.6(9) . . ?
N1 C33 N3 112.9(7) . . ?
N1 C33 H33A 109.0 . . ?
N3 C33 H33A 109.0 . . ?
N1 C33 H33B 109.0 . . ?
N3 C33 H33B 109.0 . . ?
H33A C33 H33B 107.8 . . ?
O8 C34 N2 125.7(9) . . ?
O8 C34 N16 124.4(9) . . ?
N2 C34 N16 109.9(8) . . ?
N10 C35 N4 113.6(7) . . ?
N10 C35 H35A 108.8 . . ?
N4 C35 H35A 108.8 . . ?
N10 C35 H35B 108.8 . . ?
N4 C35 H35B 108.8 . . ?
H35A C35 H35B 107.7 . . ?
O10 C36 N19 125.3(9) . . ?
O10 C36 N17 126.1(9) . . ?
N19 C36 N17 108.6(8) . . ?
N13 C37 N16 113.1(7) . . ?
N13 C37 H37A 109.0 . . ?
N16 C37 H37A 109.0 . . ?
N13 C37 H37B 109.0 . . ?
N16 C37 H37B 109.0 . . ?
H37A C37 H37B 107.8 . . ?
O7 C38 N5 125.9(9) . . ?
O7 C38 N18 125.9(9) . . ?
N5 C38 N18 108.2(8) . . ?
N20 C39 N19 113.7(7) . . ?
N20 C39 H39A 108.8 . . ?
N19 C39 H39A 108.8 . . ?
N20 C39 H39B 108.8 . . ?
N19 C39 H39B 108.8 . . ?
H39A C39 H39B 107.7 . . ?
N15 C40 N5 113.1(7) . . ?
N15 C40 H40A 109.0 . . ?
N5 C40 H40A 109.0 . . ?
N15 C40 H40B 109.0 . . ?
N5 C40 H40B 109.0 . . ?
H40A C40 H40B 107.8 . . ?
N27 C41 N24 113.2(7) . . ?
N27 C41 H41A 108.9 . . ?
N24 C41 H41A 108.9 . . ?
N27 C41 H41B 108.9 . . ?
N24 C41 H41B 108.9 . . ?
H41A C41 H41B 107.8 . . ?
O11 C42 N23 126.5(8) . . ?
O11 C42 N33 125.2(9) . . ?
N23 C42 N33 108.3(8) . . ?
O15 C43 N30 125.9(9) . . ?
O15 C43 N31 125.3(10) . . ?
N30 C43 N31 108.8(8) . . ?
O12 C44 N24 126.7(8) . . ?
O12 C44 N21 124.6(9) . . ?
N24 C44 N21 108.7(8) . . ?
N21 C45 N23 113.2(7) . . ?
N21 C45 H45A 108.9 . . ?
N23 C45 H45A 108.9 . . ?
N21 C45 H45B 108.9 . . ?
N23 C45 H45B 108.9 . . ?
H45A C45 H45B 107.7 . . ?
O14 C46 N26 126.7(9) . . ?
O14 C46 N27 124.1(9) . . ?
N26 C46 N27 109.2(8) . . ?
N38 C47 N28 113.8(8) . . ?
N38 C47 H47A 108.8 . . ?
N28 C47 H47A 108.8 . . ?
N38 C47 H47B 108.8 . . ?
N28 C47 H47B 108.8 . . ?
H47A C47 H47B 107.7 . . ?
O13 C48 N35 126.5(10) . . ?
O13 C48 N22 125.3(10) . . ?
N35 C48 N22 108.3(9) . . ?
O17 C49 N25 125.5(10) . . ?
O17 C49 N32 126.3(10) . . ?
N25 C49 N32 108.2(9) . . ?
N30 C50 N33 114.7(7) . . ?
N30 C50 H50A 108.6 . . ?
N33 C50 H50A 108.6 . . ?
N30 C50 H50B 108.6 . . ?
N33 C50 H50B 108.6 . . ?
H50A C50 H50B 107.6 . . ?
O18 C51 N29 126.1(10) . . ?
O18 C51 N37 125.5(11) . . ?
N29 C51 N37 108.4(9) . . ?
N34 C52 N40 112.6(8) . . ?
N34 C52 H52A 109.1 . . ?
N40 C52 H52A 109.1 . . ?
N34 C52 H52B 109.1 . . ?
N40 C52 H52B 109.1 . . ?
H52A C52 H52B 107.8 . . ?
N36 C53 N31 114.2(8) . . ?
N36 C53 H53A 108.7 . . ?
N31 C53 H53A 108.7 . . ?
N36 C53 H53B 108.7 . . ?
N31 C53 H53B 108.7 . . ?
H53A C53 H53B 107.6 . . ?
N25 C54 N22 112.4(7) . . ?
N25 C54 H54A 109.1 . . ?
N22 C54 H54A 109.1 . . ?
N25 C54 H54B 109.1 . . ?
N22 C54 H54B 109.1 . . ?
H54A C54 H54B 107.8 . . ?
N39 C55 N35 112.4(8) . . ?
N39 C55 H55A 109.1 . . ?
N35 C55 H55A 109.1 . . ?
N39 C55 H55B 109.1 . . ?
N35 C55 H55B 109.1 . . ?
H55A C55 H55B 107.9 . . ?
O19 C56 N39 126.9(11) . . ?
O19 C56 N34 125.3(10) . . ?
N39 C56 N34 107.8(9) . . ?
N37 C57 N26 112.9(7) . . ?
N37 C57 H57A 109.0 . . ?
N26 C57 H57A 109.0 . . ?
N37 C57 H57B 109.0 . . ?
N26 C57 H57B 109.0 . . ?
H57A C57 H57B 107.8 . . ?
O16 C58 N36 125.0(10) . . ?
O16 C58 N28 125.3(10) . . ?
N36 C58 N28 109.7(9) . . ?
O20 C59 N40 126.2(11) . . ?
O20 C59 N38 125.1(11) . . ?
N40 C59 N38 108.7(10) . . ?
N32 C60 N29 112.7(8) . . ?
N32 C60 H60A 109.0 . . ?
N29 C60 H60A 109.0 . . ?
N32 C60 H60B 109.0 . . ?
N29 C60 H60B 109.0 . . ?
H60A C60 H60B 107.8 . . ?
C3A N1A C2A 114.5(14) . . ?
C1A N2A C2A 113.4(15) . . ?
C1A N3A C3A 117.5(16) . . ?
C1A N3A H3A 121.2 . . ?
C3A N3A H3A 121.2 . . ?
N3A C1A O1A 122.3(18) . . ?
N3A C1A N2A 123.7(17) . . ?
O1A C1A N2A 113.9(16) . . ?
N1A C2A N1B 120.3(14) . . ?
N1A C2A N2A 125.0(16) . . ?
N1B C2A N2A 114.7(14) . . ?
N1A C3A N3A 125.9(14) . . ?
N1A C3A N1C 116.2(16) . . ?
N3A C3A N1C 117.0(16) . . ?
N1A C3A N1D 116.2(15) . . ?
N3A C3A N1D 114.6(15) . . ?
C2A N1B C1B 128.9(12) . . ?
C2A N1B H1B 115.6 . . ?
C1B N1B H1B 115.6 . . ?
N1B C1B C2B 117.0(12) . . ?
N1B C1B C6B 116.5(13) . . ?
C2B C1B C6B 126.3(12) . . ?
C1B C2B C3B 118.6(13) . . ?
C1B C2B H2B 120.7 . . ?
C3B C2B H2B 120.7 . . ?
C2B C3B C4B 116.3(13) . . ?
C2B C3B H3B 121.8 . . ?
C4B C3B H3B 121.8 . . ?
C5B C4B C7B 131.5(13) . . ?
C5B C4B C3B 120.9(13) . . ?
C7B C4B C3B 107.3(12) . . ?
C6B C5B C4B 123.6(15) . . ?
C6B C5B H5B 118.2 . . ?
C4B C5B H5B 118.2 . . ?
C5B C6B C1B 114.1(14) . . ?
C5B C6B H6B 123.0 . . ?
C1B C6B H6B 123.0 . . ?
C4B C7B N2B 107.6(10) . . ?
C4B C7B H7B1 110.2 . . ?
N2B C7B H7B1 110.2 . . ?
C4B C7B H7B2 110.2 . . ?
N2B C7B H7B2 110.2 . . ?
H7B1 C7B H7B2 108.5 . . ?
H2E1 N2E H2E2 109.5 . . ?
H2E1 N2E H2E3 109.5 . . ?
H2E2 N2E H2E3 109.5 . . ?
C1C N1C C3A 124.8(14) . . ?
C1C N1C H1C 117.6 . . ?
C3A N1C H1C 117.6 . . ?
N1C C1C C2C 117.7(14) . . ?
N1C C1C C6C 115.4(14) . . ?
C2C C1C C6C 127.0(13) . . ?
C1C C2C C3C 118.0(14) . . ?
C1C C2C H2C 121.0 . . ?
C3C C2C H2C 121.0 . . ?
C2C C3C C4C 116.2(14) . . ?
C2C C3C H3C 121.9 . . ?
C4C C3C H3C 121.9 . . ?
C5C C4C C7C 131.6(14) . . ?
C5C C4C C3C 121.7(14) . . ?
C7C C4C C3C 106.7(12) . . ?
C6C C5C C4C 123.0(16) . . ?
C6C C5C H5C 118.5 . . ?
C4C C5C H5C 118.5 . . ?
C5C C6C C1C 114.2(15) . . ?
C5C C6C H6C 122.9 . . ?
C1C C6C H6C 122.9 . . ?
C4C C7C N2C 106.4(10) . . ?
C4C C7C H7C1 110.5 . . ?
N2C C7C H7C1 110.5 . . ?
C4C C7C H7C2 110.5 . . ?
N2C C7C H7C2 110.5 . . ?
H7C1 C7C H7C2 108.6 . . ?
C1D N1D C3A 131.0(14) . . ?
C1D N1D H1D 114.5 . . ?
C3A N1D H1D 114.5 . . ?
N1D C1D C2D 117.8(14) . . ?
N1D C1D C6D 115.9(14) . . ?
C2D C1D C6D 126.3(13) . . ?
C1D C2D C3D 118.4(14) . . ?
C1D C2D H2D 120.8 . . ?
C3D C2D H2D 120.8 . . ?
C2D C3D C4D 116.6(14) . . ?
C2D C3D H3D 121.7 . . ?
C4D C3D H3D 121.7 . . ?
C5D C4D C7D 132.3(14) . . ?
C5D C4D C3D 120.7(14) . . ?
C7D C4D C3D 107.1(13) . . ?
C6D C5D C4D 123.8(16) . . ?
C6D C5D H5D 118.1 . . ?
C4D C5D H5D 118.1 . . ?
C5D C6D C1D 114.2(15) . . ?
C5D C6D H6D 122.9 . . ?
C1D C6D H6D 122.9 . . ?
C4D C7D N2D 108.3(11) . . ?
C4D C7D H7D1 110.0 . . ?
N2D C7D H7D1 110.0 . . ?
C4D C7D H7D2 110.0 . . ?
N2D C7D H7D2 110.0 . . ?
H7D1 C7D H7D2 108.4 . . ?
C7D N2D H2D1 109.5 . . ?
C7D N2D H2D2 109.5 . . ?
H2D1 N2D H2D2 109.5 . . ?
C7D N2D H2D3 109.5 . . ?
H2D1 N2D H2D3 109.5 . . ?
H2D2 N2D H2D3 109.5 . . ?

loop_
_geom_bond_atom_site_label_1
_geom_bond_atom_site_label_2
_geom_bond_distance
_geom_bond_site_symmetry_2
_geom_bond_publ_flag
O1 C21 1.233(9) . ?
O2 C25 1.217(10) . ?
O3 C22 1.227(10) . ?
O4 C23 1.223(10) . ?
O5 C30 1.238(10) . ?
O6 C32 1.221(11) . ?
O7 C38 1.215(10) . ?
O8 C34 1.229(10) . ?
O9 C24 1.231(10) . ?
O10 C36 1.229(11) . ?
O11 C42 1.216(10) . ?
O12 C44 1.222(10) . ?
O13 C48 1.215(11) . ?
O14 C46 1.233(10) . ?
O15 C43 1.227(10) . ?
O16 C58 1.232(11) . ?
O17 C49 1.215(11) . ?
O18 C51 1.215(11) . ?
O19 C56 1.225(11) . ?
O20 C59 1.205(13) . ?
N1 C25 1.381(10) . ?
N1 C16 1.441(10) . ?
N1 C33 1.448(10) . ?
N2 C34 1.353(11) . ?
N2 C29 1.438(10) . ?
N2 C7 1.462(10) . ?
N3 C21 1.364(10) . ?
N3 C33 1.452(10) . ?
N3 C4 1.456(9) . ?
N4 C30 1.369(11) . ?
N4 C35 1.451(11) . ?
N4 C11 1.451(11) . ?
N5 C38 1.368(11) . ?
N5 C40 1.447(11) . ?
N5 C20 1.460(11) . ?
N6 C23 1.363(10) . ?
N6 C28 1.439(11) . ?
N6 C18 1.449(10) . ?
N7 C23 1.364(11) . ?
N7 C26 1.451(10) . ?
N7 C2 1.462(10) . ?
N8 C21 1.366(10) . ?
N8 C1 1.436(10) . ?
N8 C27 1.441(10) . ?
N9 C22 1.360(11) . ?
N9 C27 1.443(10) . ?
N9 C14 1.454(10) . ?
N10 C24 1.367(11) . ?
N10 C35 1.425(11) . ?
N10 C3 1.456(10) . ?
N11 C30 1.359(11) . ?
N11 C26 1.440(10) . ?
N11 C13 1.445(10) . ?
N12 C22 1.369(11) . ?
N12 C29 1.434(10) . ?
N12 C12 1.443(10) . ?
N13 C24 1.358(11) . ?
N13 C9 1.433(10) . ?
N13 C37 1.435(11) . ?
N14 C25 1.372(11) . ?
N14 C31 1.443(10) . ?
N14 C5 1.446(10) . ?
N15 C32 1.363(12) . ?
N15 C40 1.438(11) . ?
N15 C8 1.457(11) . ?
N16 C34 1.369(11) . ?
N16 C37 1.445(11) . ?
N16 C15 1.445(11) . ?
N17 C36 1.371(11) . ?
N17 C10 1.436(11) . ?
N17 C31 1.439(11) . ?
N18 C38 1.374(11) . ?
N18 C28 1.440(10) . ?
N18 C19 1.464(11) . ?
N19 C36 1.357(11) . ?
N19 C17 1.433(10) . ?
N19 C39 1.464(10) . ?
N20 C32 1.369(11) . ?
N20 C39 1.427(11) . ?
N20 C6 1.457(11) . ?
N21 C44 1.381(10) . ?
N21 C4 1.441(10) . ?
N21 C45 1.448(10) . ?
N22 C48 1.378(11) . ?
N22 C54 1.445(11) . ?
N22 C11 1.449(11) . ?
N23 C42 1.362(11) . ?
N23 C16 1.450(10) . ?
N23 C45 1.451(10) . ?
N24 C44 1.363(11) . ?
N24 C1 1.446(10) . ?
N24 C41 1.453(10) . ?
N25 C49 1.359(11) . ?
N25 C54 1.435(11) . ?
N25 C3 1.452(10) . ?
N26 C46 1.350(11) . ?
N26 C12 1.429(10) . ?
N26 C57 1.460(11) . ?
N27 C46 1.364(11) . ?
N27 C41 1.430(10) . ?
N27 C14 1.455(10) . ?
N28 C58 1.363(12) . ?
N28 C8 1.444(11) . ?
N28 C47 1.457(11) . ?
N29 C51 1.341(12) . ?
N29 C60 1.442(11) . ?
N29 C15 1.455(11) . ?
N30 C43 1.358(11) . ?
N30 C50 1.443(10) . ?
N30 C10 1.445(10) . ?
N31 C43 1.366(11) . ?
N31 C17 1.440(11) . ?
N31 C53 1.458(11) . ?
N32 C49 1.369(12) . ?
N32 C60 1.429(11) . ?
N32 C9 1.460(11) . ?
N33 C42 1.385(11) . ?
N33 C5 1.436(10) . ?
N33 C50 1.444(10) . ?
N34 C56 1.386(12) . ?
N34 C52 1.440(11) . ?
N34 C18 1.445(11) . ?
N35 C48 1.356(11) . ?
N35 C13 1.444(11) . ?
N35 C55 1.450(11) . ?
N36 C58 1.340(12) . ?
N36 C6 1.438(10) . ?
N36 C53 1.446(11) . ?
N37 C51 1.377(12) . ?
N37 C7 1.444(11) . ?
N37 C57 1.452(11) . ?
N38 C59 1.368(13) . ?
N38 C20 1.432(12) . ?
N38 C47 1.452(11) . ?
N39 C56 1.368(12) . ?
N39 C2 1.425(11) . ?
N39 C55 1.439(11) . ?
N40 C59 1.367(13) . ?
N40 C19 1.431(12) . ?
N40 C52 1.440(11) . ?
C1 C4 1.549(11) . ?
C1 H1 0.9900 . ?
C2 C18 1.541(12) . ?
C2 H2 0.9900 . ?
C3 C9 1.538(12) . ?
C3 H3 0.9900 . ?
C4 H4 0.9900 . ?
C5 C16 1.544(11) . ?
C5 H5 0.9900 . ?
C6 C8 1.536(12) . ?
C6 H6 0.9900 . ?
C7 C15 1.553(12) . ?
C7 H7 0.9900 . ?
C8 H8 0.9900 . ?
C9 H9 0.9900 . ?
C10 C17 1.556(12) . ?
C10 H10 0.9900 . ?
C11 C13 1.542(12) . ?
C11 H11 0.9900 . ?
C12 C14 1.546(11) . ?
C12 H12 0.9900 . ?
C13 H13 0.9900 . ?
C14 H14 0.9900 . ?
C15 H15 0.9900 . ?
C16 H16 0.9900 . ?
C17 H17 0.9900 . ?
C18 H18 0.9900 . ?
C19 C20 1.539(12) . ?
C19 H19 0.9900 . ?
C20 H20 0.9900 . ?
C26 H26A 0.9800 . ?
C26 H26B 0.9800 . ?
C27 H27A 0.9800 . ?
C27 H27B 0.9800 . ?
C28 H28A 0.9800 . ?
C28 H28B 0.9800 . ?
C29 H29A 0.9800 . ?
C29 H29B 0.9800 . ?
C31 H31A 0.9800 . ?
C31 H31B 0.9800 . ?
C33 H33A 0.9800 . ?
C33 H33B 0.9800 . ?
C35 H35A 0.9800 . ?
C35 H35B 0.9800 . ?
C37 H37A 0.9800 . ?
C37 H37B 0.9800 . ?
C39 H39A 0.9800 . ?
C39 H39B 0.9800 . ?
C40 H40A 0.9800 . ?
C40 H40B 0.9800 . ?
C41 H41A 0.9800 . ?
C41 H41B 0.9800 . ?
C45 H45A 0.9800 . ?
C45 H45B 0.9800 . ?
C47 H47A 0.9800 . ?
C47 H47B 0.9800 . ?
C50 H50A 0.9800 . ?
C50 H50B 0.9800 . ?
C52 H52A 0.9800 . ?
C52 H52B 0.9800 . ?
C53 H53A 0.9800 . ?
C53 H53B 0.9800 . ?
C54 H54A 0.9800 . ?
C54 H54B 0.9800 . ?
C55 H55A 0.9800 . ?
C55 H55B 0.9800 . ?
C57 H57A 0.9800 . ?
C57 H57B 0.9800 . ?
C60 H60A 0.9800 . ?
C60 H60B 0.9800 . ?
O1A C1A 1.316(17) . ?
N1A C3A 1.319(17) . ?
N1A C2A 1.330(16) . ?
N2A C1A 1.386(18) . ?
N2A C2A 1.422(16) . ?
N3A C1A 1.288(18) . ?
N3A C3A 1.371(18) . ?
N3A H3A 0.8700 . ?
C2A N1B 1.341(16) . ?
C3A N1C 1.410(10) . ?
C3A N1D 1.427(10) . ?
N1B C1B 1.374(12) . ?
N1B H1B 0.8700 . ?
C1B C2B 1.387(15) . ?
C1B C6B 1.457(16) . ?
C2B C3B 1.432(15) . ?
C2B H2B 0.9400 . ?
C3B C4B 1.490(18) . ?
C3B H3B 0.9400 . ?
C4B C5B 1.406(18) . ?
C4B C7B 1.481(16) . ?
C5B C6B 1.382(16) . ?
C5B H5B 0.9400 . ?
C6B H6B 0.9400 . ?
C7B N2B 1.575(15) . ?
C7B H7B1 0.9800 . ?
C7B H7B2 0.9800 . ?
N2B H2B1 0.9000 . ?
N2B H2B2 0.9000 . ?
N2B H2B3 0.9000 . ?
N2E H2E1 0.9000 . ?
N2E H2E2 0.9000 . ?
N2E H2E3 0.9000 . ?
N1C C1C 1.373(13) . ?
N1C H1C 0.8700 . ?
C1C C2C 1.389(15) . ?
C1C C6C 1.460(17) . ?
C2C C3C 1.433(15) . ?
C2C H2C 0.9400 . ?
C3C C4C 1.491(18) . ?
C3C H3C 0.9400 . ?
C4C C5C 1.403(18) . ?
C4C C7C 1.477(17) . ?
C5C C6C 1.379(16) . ?
C5C H5C 0.9400 . ?
C6C H6C 0.9400 . ?
C7C N2C 1.580(15) . ?
C7C H7C1 0.9800 . ?
C7C H7C2 0.9800 . ?
N2C H2C1 0.9000 . ?
N2C H2C2 0.9000 . ?
N2C H2C3 0.9000 . ?
N1D C1D 1.373(13) . ?
N1D H1D 0.8700 . ?
C1D C2D 1.389(15) . ?
C1D C6D 1.459(17) . ?
C2D C3D 1.433(15) . ?
C2D H2D 0.9400 . ?
C3D C4D 1.492(18) . ?
C3D H3D 0.9400 . ?
C4D C5D 1.404(18) . ?
C4D C7D 1.478(17) . ?
C5D C6D 1.380(16) . ?
C5D H5D 0.9400 . ?
C6D H6D 0.9400 . ?
C7D N2D 1.579(15) . ?
C7D H7D1 0.9800 . ?
C7D H7D2 0.9800 . ?
N2D H2D1 0.9000 . ?
N2D H2D2 0.9000 . ?
N2D H2D3 0.9000 . ?

loop_
_geom_hbond_atom_site_label_D
_geom_hbond_atom_site_label_H
_geom_hbond_atom_site_label_A
_geom_hbond_distance_DH
_geom_hbond_distance_HA
_geom_hbond_distance_DA
_geom_hbond_angle_DHA
_geom_hbond_site_symmetry_A
N3A H3A O26W 0.87 1.91 2.76(3) 162.9 2
N3A H3A O28W 0.87 2.24 2.80(4) 121.8 2
N1B H1B O17 0.87 2.32 2.844(12) 118.5 2
N1B H1B O1 0.87 2.32 3.055(12) 143.0 .
N2B H2B1 O28W 0.90 1.85 2.71(4) 160.7 .
N2B H2B1 O23W 0.90 2.27 3.09(6) 150.7 .
N2B H2B2 O17W 0.90 2.06 2.95(3) 170.5 .
N2B H2B3 O12 0.90 1.97 2.813(18) 155.7 .
N2E H2E1 O12 0.90 2.06 2.91(3) 156.1 .
N2E H2E2 O16W 0.90 2.17 2.97(4) 147.3 .
N2E H2E3 O11 0.90 2.07 2.88(6) 148.8 .
N1C H1C O9 0.87 2.25 3.03(2) 148.6 .
N2C H2C1 O18 0.90 1.94 2.40(2) 109.8 .
N2C H2C2 N1A 0.90 2.34 3.01(2) 130.9 2_545
N2C H2C3 O18W 0.90 1.81 2.70(4) 171.5 .
N1D H1D O9 0.87 2.43 3.054(17) 129.1 .
N2D H2D1 O22W 0.90 2.50 3.05(3) 120.2 .
N2D H2D2 O19 0.90 2.35 3.07(2) 137.2 .
N2D H2D3 O35W 0.90 2.48 3.21(3) 139.2 .

loop_
_geom_torsion_atom_site_label_1
_geom_torsion_atom_site_label_2
_geom_torsion_atom_site_label_3
_geom_torsion_atom_site_label_4
_geom_torsion
_geom_torsion_site_symmetry_1
_geom_torsion_site_symmetry_2
_geom_torsion_site_symmetry_3
_geom_torsion_site_symmetry_4
_geom_torsion_publ_flag
C21 N8 C1 N24 112.5(8) . . . . ?
C27 N8 C1 N24 -83.1(10) . . . . ?
C21 N8 C1 C4 0.2(9) . . . . ?
C27 N8 C1 C4 164.6(7) . . . . ?
C44 N24 C1 N8 -117.5(8) . . . . ?
C41 N24 C1 N8 84.2(10) . . . . ?
C44 N24 C1 C4 -5.1(9) . . . . ?
C41 N24 C1 C4 -163.3(7) . . . . ?
C56 N39 C2 N7 107.5(9) . . . . ?
C55 N39 C2 N7 -85.2(10) . . . . ?
C56 N39 C2 C18 -4.0(10) . . . . ?
C55 N39 C2 C18 163.2(8) . . . . ?
C23 N7 C2 N39 -120.6(8) . . . . ?
C26 N7 C2 N39 85.3(10) . . . . ?
C23 N7 C2 C18 -9.0(10) . . . . ?
C26 N7 C2 C18 -163.1(8) . . . . ?
C49 N25 C3 N10 -115.7(8) . . . . ?
C54 N25 C3 N10 92.8(9) . . . . ?
C49 N25 C3 C9 -5.0(9) . . . . ?
C54 N25 C3 C9 -156.4(7) . . . . ?
C24 N10 C3 N25 115.4(8) . . . . ?
C35 N10 C3 N25 -85.9(10) . . . . ?
C24 N10 C3 C9 3.7(9) . . . . ?
C35 N10 C3 C9 162.5(8) . . . . ?
C44 N21 C4 N3 114.3(8) . . . . ?
C45 N21 C4 N3 -91.8(9) . . . . ?
C44 N21 C4 C1 2.5(9) . . . . ?
C45 N21 C4 C1 156.3(7) . . . . ?
C21 N3 C4 N21 -117.3(8) . . . . ?
C33 N3 C4 N21 87.7(9) . . . . ?
C21 N3 C4 C1 -5.2(9) . . . . ?
C33 N3 C4 C1 -160.2(7) . . . . ?
N8 C1 C4 N21 122.4(7) . . . . ?
N24 C1 C4 N21 1.5(8) . . . . ?
N8 C1 C4 N3 2.9(8) . . . . ?
N24 C1 C4 N3 -118.0(7) . . . . ?
C42 N33 C5 N14 112.8(8) . . . . ?
C50 N33 C5 N14 -85.9(10) . . . . ?
C42 N33 C5 C16 0.6(9) . . . . ?
C50 N33 C5 C16 161.9(7) . . . . ?
C25 N14 C5 N33 -118.0(8) . . . . ?
C31 N14 C5 N33 86.3(10) . . . . ?
C25 N14 C5 C16 -5.4(9) . . . . ?
C31 N14 C5 C16 -161.0(7) . . . . ?
C58 N36 C6 N20 -106.4(9) . . . . ?
C53 N36 C6 N20 82.3(11) . . . . ?
C58 N36 C6 C8 4.6(10) . . . . ?
C53 N36 C6 C8 -166.7(8) . . . . ?
C32 N20 C6 N36 123.6(8) . . . . ?
C39 N20 C6 N36 -83.2(10) . . . . ?
C32 N20 C6 C8 12.5(9) . . . . ?
C39 N20 C6 C8 165.7(7) . . . . ?
C51 N37 C7 N2 114.2(9) . . . . ?
C57 N37 C7 N2 -88.2(11) . . . . ?
C51 N37 C7 C15 2.5(10) . . . . ?
C57 N37 C7 C15 160.2(8) . . . . ?
C34 N2 C7 N37 -118.4(9) . . . . ?
C29 N2 C7 N37 88.9(11) . . . . ?
C34 N2 C7 C15 -6.9(10) . . . . ?
C29 N2 C7 C15 -159.6(8) . . . . ?
C58 N28 C8 N15 125.1(8) . . . . ?
C47 N28 C8 N15 -87.5(10) . . . . ?
C58 N28 C8 C6 13.0(10) . . . . ?
C47 N28 C8 C6 160.4(8) . . . . ?
C32 N15 C8 N28 -107.9(9) . . . . ?
C40 N15 C8 N28 92.0(10) . . . . ?
C32 N15 C8 C6 3.9(9) . . . . ?
C40 N15 C8 C6 -156.2(8) . . . . ?
N36 C6 C8 N28 -10.3(9) . . . . ?
N20 C6 C8 N28 109.6(7) . . . . ?
N36 C6 C8 N15 -129.3(7) . . . . ?
N20 C6 C8 N15 -9.4(9) . . . . ?
C24 N13 C9 N32 -112.9(9) . . . . ?
C37 N13 C9 N32 87.2(10) . . . . ?
C24 N13 C9 C3 -1.3(10) . . . . ?
C37 N13 C9 C3 -161.3(7) . . . . ?
C49 N32 C9 N13 118.1(9) . . . . ?
C60 N32 C9 N13 -86.7(10) . . . . ?
C49 N32 C9 C3 5.4(9) . . . . ?
C60 N32 C9 C3 160.7(8) . . . . ?
N25 C3 C9 N13 -120.1(7) . . . . ?
N10 C3 C9 N13 -1.4(9) . . . . ?
N25 C3 C9 N32 -0.3(8) . . . . ?
N10 C3 C9 N32 118.4(7) . . . . ?
C36 N17 C10 N30 113.3(9) . . . . ?
C31 N17 C10 N30 -84.1(11) . . . . ?
C36 N17 C10 C17 0.5(10) . . . . ?
C31 N17 C10 C17 163.1(8) . . . . ?
C43 N30 C10 N17 -116.1(9) . . . . ?
C50 N30 C10 N17 83.3(10) . . . . ?
C43 N30 C10 C17 -3.7(10) . . . . ?
C50 N30 C10 C17 -164.4(7) . . . . ?
C48 N22 C11 N4 112.6(9) . . . . ?
C54 N22 C11 N4 -84.3(11) . . . . ?
C48 N22 C11 C13 0.4(10) . . . . ?
C54 N22 C11 C13 163.5(8) . . . . ?
C30 N4 C11 N22 -118.0(9) . . . . ?
C35 N4 C11 N22 89.3(10) . . . . ?
C30 N4 C11 C13 -5.8(10) . . . . ?
C35 N4 C11 C13 -158.5(8) . . . . ?
C46 N26 C12 N12 -112.8(8) . . . . ?
C57 N26 C12 N12 91.9(9) . . . . ?
C46 N26 C12 C14 -0.7(9) . . . . ?
C57 N26 C12 C14 -156.0(7) . . . . ?
C22 N12 C12 N26 116.3(8) . . . . ?
C29 N12 C12 N26 -90.7(10) . . . . ?
C22 N12 C12 C14 4.5(9) . . . . ?
C29 N12 C12 C14 157.5(7) . . . . ?
C48 N35 C13 N11 -117.1(9) . . . . ?
C55 N35 C13 N11 85.8(11) . . . . ?
C48 N35 C13 C11 -5.4(11) . . . . ?
C55 N35 C13 C11 -162.5(8) . . . . ?
C30 N11 C13 N35 113.7(9) . . . . ?
C26 N11 C13 N35 -83.1(11) . . . . ?
C30 N11 C13 C11 2.1(10) . . . . ?
C26 N11 C13 C11 165.3(8) . . . . ?
N22 C11 C13 N35 2.8(9) . . . . ?
N4 C11 C13 N35 -117.3(8) . . . . ?
N22 C11 C13 N11 122.2(8) . . . . ?
N4 C11 C13 N11 2.1(9) . . . . ?
C22 N9 C14 N27 -110.6(8) . . . . ?
C27 N9 C14 N27 85.8(10) . . . . ?
C22 N9 C14 C12 0.6(9) . . . . ?
C27 N9 C14 C12 -162.9(7) . . . . ?
C46 N27 C14 N9 117.5(8) . . . . ?
C41 N27 C14 N9 -85.5(9) . . . . ?
C46 N27 C14 C12 6.6(9) . . . . ?
C41 N27 C14 C12 163.6(7) . . . . ?
N26 C12 C14 N9 -122.6(7) . . . . ?
N12 C12 C14 N9 -3.0(8) . . . . ?
N26 C12 C14 N27 -3.5(8) . . . . ?
N12 C12 C14 N27 116.2(7) . . . . ?
C34 N16 C15 N29 115.1(9) . . . . ?
C37 N16 C15 N29 -84.5(11) . . . . ?
C34 N16 C15 C7 4.1(10) . . . . ?
C37 N16 C15 C7 164.5(8) . . . . ?
C51 N29 C15 N16 -115.1(9) . . . . ?
C60 N29 C15 N16 85.2(11) . . . . ?
C51 N29 C15 C7 -3.7(11) . . . . ?
C60 N29 C15 C7 -163.4(8) . . . . ?
N37 C7 C15 N16 120.6(8) . . . . ?
N2 C7 C15 N16 1.6(10) . . . . ?
N37 C7 C15 N29 0.6(9) . . . . ?
N2 C7 C15 N29 -118.4(8) . . . . ?
C25 N1 C16 N23 114.6(8) . . . . ?
C33 N1 C16 N23 -92.9(9) . . . . ?
C25 N1 C16 C5 2.6(9) . . . . ?
C33 N1 C16 C5 155.1(7) . . . . ?
C42 N23 C16 N1 -117.4(8) . . . . ?
C45 N23 C16 N1 88.6(9) . . . . ?
C42 N23 C16 C5 -5.0(9) . . . . ?
C45 N23 C16 C5 -158.9(7) . . . . ?
N33 C5 C16 N1 122.0(7) . . . . ?
N14 C5 C16 N1 1.6(8) . . . . ?
N33 C5 C16 N23 2.5(8) . . . . ?
N14 C5 C16 N23 -118.0(7) . . . . ?
C36 N19 C17 N31 -115.2(9) . . . . ?
C39 N19 C17 N31 83.7(10) . . . . ?
C36 N19 C17 C10 -4.7(10) . . . . ?
C39 N19 C17 C10 -165.8(8) . . . . ?
C43 N31 C17 N19 112.4(9) . . . . ?
C53 N31 C17 N19 -83.3(10) . . . . ?
C43 N31 C17 C10 1.4(10) . . . . ?
C53 N31 C17 C10 165.7(8) . . . . ?
N17 C10 C17 N19 2.4(9) . . . . ?
N30 C10 C17 N19 -118.2(7) . . . . ?
N17 C10 C17 N31 121.9(7) . . . . ?
N30 C10 C17 N31 1.4(9) . . . . ?
C56 N34 C18 N6 -118.4(9) . . . . ?
C52 N34 C18 N6 88.8(10) . . . . ?
C56 N34 C18 C2 -6.7(10) . . . . ?
C52 N34 C18 C2 -159.5(8) . . . . ?
C23 N6 C18 N34 110.6(9) . . . . ?
C28 N6 C18 N34 -93.3(10) . . . . ?
C23 N6 C18 C2 -1.6(10) . . . . ?
C28 N6 C18 C2 154.6(8) . . . . ?
N39 C2 C18 N34 6.2(9) . . . . ?
N7 C2 C18 N34 -113.4(7) . . . . ?
N39 C2 C18 N6 125.7(7) . . . . ?
N7 C2 C18 N6 6.0(9) . . . . ?
C59 N40 C19 N18 115.8(9) . . . . ?
C52 N40 C19 N18 -90.8(11) . . . . ?
C59 N40 C19 C20 3.3(11) . . . . ?
C52 N40 C19 C20 156.7(8) . . . . ?
C38 N18 C19 N40 -117.3(9) . . . . ?
C28 N18 C19 N40 85.7(11) . . . . ?
C38 N18 C19 C20 -3.7(11) . . . . ?
C28 N18 C19 C20 -160.7(8) . . . . ?
C59 N38 C20 N5 -117.0(9) . . . . ?
C47 N38 C20 N5 91.2(10) . . . . ?
C59 N38 C20 C19 -4.5(11) . . . . ?
C47 N38 C20 C19 -156.3(8) . . . . ?
C38 N5 C20 N38 114.6(9) . . . . ?
C40 N5 C20 N38 -87.2(11) . . . . ?
C38 N5 C20 C19 2.8(11) . . . . ?
C40 N5 C20 C19 161.0(8) . . . . ?
N40 C19 C20 N38 0.7(9) . . . . ?
N18 C19 C20 N38 -120.4(8) . . . . ?
N40 C19 C20 N5 121.5(8) . . . . ?
N18 C19 C20 N5 0.5(10) . . . . ?
C33 N3 C21 O1 -18.1(13) . . . . ?
C4 N3 C21 O1 -173.7(8) . . . . ?
C33 N3 C21 N8 161.1(7) . . . . ?
C4 N3 C21 N8 5.5(9) . . . . ?
C1 N8 C21 O1 175.7(8) . . . . ?
C27 N8 C21 O1 11.4(13) . . . . ?
C1 N8 C21 N3 -3.5(9) . . . . ?
C27 N8 C21 N3 -167.9(7) . . . . ?
C27 N9 C22 O3 -13.7(13) . . . . ?
C14 N9 C22 O3 -177.3(8) . . . . ?
C27 N9 C22 N12 165.7(7) . . . . ?
C14 N9 C22 N12 2.1(10) . . . . ?
C29 N12 C22 O3 21.4(13) . . . . ?
C12 N12 C22 O3 175.1(8) . . . . ?
C29 N12 C22 N9 -158.0(7) . . . . ?
C12 N12 C22 N9 -4.3(10) . . . . ?
C28 N6 C23 O4 21.7(14) . . . . ?
C18 N6 C23 O4 177.7(8) . . . . ?
C28 N6 C23 N7 -160.0(8) . . . . ?
C18 N6 C23 N7 -3.9(10) . . . . ?
C26 N7 C23 O4 -18.6(14) . . . . ?
C2 N7 C23 O4 -173.4(9) . . . . ?
C26 N7 C23 N6 163.0(8) . . . . ?
C2 N7 C23 N6 8.3(10) . . . . ?
C9 N13 C24 O9 -177.3(8) . . . . ?
C37 N13 C24 O9 -17.5(14) . . . . ?
C9 N13 C24 N10 3.8(10) . . . . ?
C37 N13 C24 N10 163.6(7) . . . . ?
C35 N10 C24 O9 17.8(14) . . . . ?
C3 N10 C24 O9 176.3(8) . . . . ?
C35 N10 C24 N13 -163.2(8) . . . . ?
C3 N10 C24 N13 -4.8(10) . . . . ?
C31 N14 C25 O2 -17.1(14) . . . . ?
C5 N14 C25 O2 -172.8(8) . . . . ?
C31 N14 C25 N1 163.0(7) . . . . ?
C5 N14 C25 N1 7.3(10) . . . . ?
C16 N1 C25 O2 173.9(8) . . . . ?
C33 N1 C25 O2 20.9(13) . . . . ?
C16 N1 C25 N14 -6.1(9) . . . . ?
C33 N1 C25 N14 -159.1(7) . . . . ?
C30 N11 C26 N7 -117.1(9) . . . . ?
C13 N11 C26 N7 81.4(11) . . . . ?
C23 N7 C26 N11 125.6(9) . . . . ?
C2 N7 C26 N11 -82.4(10) . . . . ?
C21 N8 C27 N9 -116.0(9) . . . . ?
C1 N8 C27 N9 81.2(10) . . . . ?
C22 N9 C27 N8 115.1(9) . . . . ?
C14 N9 C27 N8 -83.0(10) . . . . ?
C23 N6 C28 N18 -124.5(9) . . . . ?
C18 N6 C28 N18 81.4(10) . . . . ?
C38 N18 C28 N6 129.0(9) . . . . ?
C19 N18 C28 N6 -75.8(11) . . . . ?
C22 N12 C29 N2 -131.8(8) . . . . ?
C12 N12 C29 N2 77.2(10) . . . . ?
C34 N2 C29 N12 131.6(9) . . . . ?
C7 N2 C29 N12 -78.1(11) . . . . ?
C26 N11 C30 O5 9.7(15) . . . . ?
C13 N11 C30 O5 173.1(9) . . . . ?
C26 N11 C30 N4 -169.3(8) . . . . ?
C13 N11 C30 N4 -5.9(11) . . . . ?
C35 N4 C30 O5 -18.5(15) . . . . ?
C11 N4 C30 O5 -171.6(9) . . . . ?
C35 N4 C30 N11 160.5(8) . . . . ?
C11 N4 C30 N11 7.4(11) . . . . ?
C36 N17 C31 N14 -117.6(9) . . . . ?
C10 N17 C31 N14 81.5(11) . . . . ?
C25 N14 C31 N17 125.3(9) . . . . ?
C5 N14 C31 N17 -81.4(10) . . . . ?
C40 N15 C32 O6 -17.7(14) . . . . ?
C8 N15 C32 O6 -177.9(8) . . . . ?
C40 N15 C32 N20 163.9(8) . . . . ?
C8 N15 C32 N20 3.8(10) . . . . ?
C39 N20 C32 O6 17.7(13) . . . . ?
C6 N20 C32 O6 171.0(8) . . . . ?
C39 N20 C32 N15 -164.0(7) . . . . ?
C6 N20 C32 N15 -10.6(10) . . . . ?
C25 N1 C33 N3 -130.1(8) . . . . ?
C16 N1 C33 N3 79.7(10) . . . . ?
C21 N3 C33 N1 131.7(8) . . . . ?
C4 N3 C33 N1 -75.5(10) . . . . ?
C29 N2 C34 O8 -15.7(15) . . . . ?
C7 N2 C34 O8 -169.3(9) . . . . ?
C29 N2 C34 N16 163.5(8) . . . . ?
C7 N2 C34 N16 9.9(11) . . . . ?
C37 N16 C34 O8 10.2(15) . . . . ?
C15 N16 C34 O8 170.4(9) . . . . ?
C37 N16 C34 N2 -169.0(8) . . . . ?
C15 N16 C34 N2 -8.8(11) . . . . ?
C24 N10 C35 N4 -125.3(9) . . . . ?
C3 N10 C35 N4 78.2(11) . . . . ?
C30 N4 C35 N10 126.8(9) . . . . ?
C11 N4 C35 N10 -83.0(11) . . . . ?
C17 N19 C36 O10 -175.3(10) . . . . ?
C39 N19 C36 O10 -13.8(15) . . . . ?
C17 N19 C36 N17 5.2(11) . . . . ?
C39 N19 C36 N17 166.8(8) . . . . ?
C10 N17 C36 O10 177.1(10) . . . . ?
C31 N17 C36 O10 14.3(16) . . . . ?
C10 N17 C36 N19 -3.4(11) . . . . ?
C31 N17 C36 N19 -166.3(8) . . . . ?
C24 N13 C37 N16 118.7(9) . . . . ?
C9 N13 C37 N16 -83.5(10) . . . . ?
C34 N16 C37 N13 -120.0(9) . . . . ?
C15 N16 C37 N13 81.9(11) . . . . ?
C40 N5 C38 O7 15.5(14) . . . . ?
C20 N5 C38 O7 174.4(9) . . . . ?
C40 N5 C38 N18 -164.0(8) . . . . ?
C20 N5 C38 N18 -5.2(10) . . . . ?
C28 N18 C38 O7 -16.5(14) . . . . ?
C19 N18 C38 O7 -174.0(9) . . . . ?
C28 N18 C38 N5 163.1(8) . . . . ?
C19 N18 C38 N5 5.6(10) . . . . ?
C32 N20 C39 N19 -125.1(9) . . . . ?
C6 N20 C39 N19 84.1(10) . . . . ?
C36 N19 C39 N20 116.0(10) . . . . ?
C17 N19 C39 N20 -84.5(10) . . . . ?
C32 N15 C40 N5 122.3(9) . . . . ?
C8 N15 C40 N5 -79.7(11) . . . . ?
C38 N5 C40 N15 -129.4(9) . . . . ?
C20 N5 C40 N15 74.1(12) . . . . ?
C46 N27 C41 N24 -122.8(8) . . . . ?
C14 N27 C41 N24 83.0(9) . . . . ?
C44 N24 C41 N27 120.6(9) . . . . ?
C1 N24 C41 N27 -83.0(10) . . . . ?
C16 N23 C42 O11 -174.2(8) . . . . ?
C45 N23 C42 O11 -19.9(13) . . . . ?
C16 N23 C42 N33 5.5(9) . . . . ?
C45 N23 C42 N33 159.9(7) . . . . ?
C5 N33 C42 O11 176.1(8) . . . . ?
C50 N33 C42 O11 14.9(14) . . . . ?
C5 N33 C42 N23 -3.7(10) . . . . ?
C50 N33 C42 N23 -164.9(7) . . . . ?
C50 N30 C43 O15 -12.9(15) . . . . ?
C10 N30 C43 O15 -173.9(9) . . . . ?
C50 N30 C43 N31 165.7(8) . . . . ?
C10 N30 C43 N31 4.7(10) . . . . ?
C17 N31 C43 O15 174.8(9) . . . . ?
C53 N31 C43 O15 11.0(15) . . . . ?
C17 N31 C43 N30 -3.8(11) . . . . ?
C53 N31 C43 N30 -167.6(8) . . . . ?
C1 N24 C44 O12 -172.3(9) . . . . ?
C41 N24 C44 O12 -13.5(14) . . . . ?
C1 N24 C44 N21 6.8(10) . . . . ?
C41 N24 C44 N21 165.7(7) . . . . ?
C4 N21 C44 O12 173.4(8) . . . . ?
C45 N21 C44 O12 19.2(13) . . . . ?
C4 N21 C44 N24 -5.7(9) . . . . ?
C45 N21 C44 N24 -159.9(7) . . . . ?
C44 N21 C45 N23 -128.2(8) . . . . ?
C4 N21 C45 N23 80.3(10) . . . . ?
C42 N23 C45 N21 131.8(8) . . . . ?
C16 N23 C45 N21 -76.4(10) . . . . ?
C12 N26 C46 O14 -176.7(8) . . . . ?
C57 N26 C46 O14 -21.7(14) . . . . ?
C12 N26 C46 N27 4.9(10) . . . . ?
C57 N26 C46 N27 160.0(8) . . . . ?
C41 N27 C46 O14 17.7(13) . . . . ?
C14 N27 C46 O14 174.3(8) . . . . ?
C41 N27 C46 N26 -163.9(7) . . . . ?
C14 N27 C46 N26 -7.3(9) . . . . ?
C59 N38 C47 N28 129.5(11) . . . . ?
C20 N38 C47 N28 -81.4(12) . . . . ?
C58 N28 C47 N38 -136.5(9) . . . . ?
C8 N28 C47 N38 79.0(12) . . . . ?
C13 N35 C48 O13 -172.9(10) . . . . ?
C55 N35 C48 O13 -15.2(17) . . . . ?
C13 N35 C48 N22 5.9(11) . . . . ?
C55 N35 C48 N22 163.6(9) . . . . ?
C54 N22 C48 O13 12.0(16) . . . . ?
C11 N22 C48 O13 175.1(10) . . . . ?
C54 N22 C48 N35 -166.8(9) . . . . ?
C11 N22 C48 N35 -3.8(11) . . . . ?
C54 N25 C49 O17 -21.4(14) . . . . ?
C3 N25 C49 O17 -173.4(9) . . . . ?
C54 N25 C49 N32 160.5(8) . . . . ?
C3 N25 C49 N32 8.5(10) . . . . ?
C60 N32 C49 O17 17.5(15) . . . . ?
C9 N32 C49 O17 173.1(9) . . . . ?
C60 N32 C49 N25 -164.5(8) . . . . ?
C9 N32 C49 N25 -8.8(10) . . . . ?
C43 N30 C50 N33 121.4(9) . . . . ?
C10 N30 C50 N33 -79.9(11) . . . . ?
C42 N33 C50 N30 -120.4(9) . . . . ?
C5 N33 C50 N30 80.4(10) . . . . ?
C60 N29 C51 O18 -11.6(17) . . . . ?
C15 N29 C51 O18 -171.8(10) . . . . ?
C60 N29 C51 N37 165.6(9) . . . . ?
C15 N29 C51 N37 5.5(12) . . . . ?
C7 N37 C51 O18 172.3(10) . . . . ?
C57 N37 C51 O18 14.3(16) . . . . ?
C7 N37 C51 N29 -5.0(12) . . . . ?
C57 N37 C51 N29 -163.0(9) . . . . ?
C56 N34 C52 N40 133.4(10) . . . . ?
C18 N34 C52 N40 -76.3(12) . . . . ?
C59 N40 C52 N34 -129.0(10) . . . . ?
C19 N40 C52 N34 80.0(12) . . . . ?
C58 N36 C53 N31 106.7(10) . . . . ?
C6 N36 C53 N31 -82.9(11) . . . . ?
C43 N31 C53 N36 -114.4(10) . . . . ?
C17 N31 C53 N36 83.1(11) . . . . ?
C49 N25 C54 N22 126.2(9) . . . . ?
C3 N25 C54 N22 -84.5(10) . . . . ?
C48 N22 C54 N25 -121.1(10) . . . . ?
C11 N22 C54 N25 77.7(11) . . . . ?
C56 N39 C55 N35 -110.6(10) . . . . ?
C2 N39 C55 N35 83.4(11) . . . . ?
C48 N35 C55 N39 119.7(10) . . . . ?
C13 N35 C55 N39 -84.9(12) . . . . ?
C2 N39 C56 O19 178.0(10) . . . . ?
C55 N39 C56 O19 10.8(16) . . . . ?
C2 N39 C56 N34 0.0(11) . . . . ?
C55 N39 C56 N34 -167.2(8) . . . . ?
C52 N34 C56 O19 -20.2(16) . . . . ?
C18 N34 C56 O19 -173.5(10) . . . . ?
C52 N34 C56 N39 157.8(8) . . . . ?
C18 N34 C56 N39 4.5(11) . . . . ?
C51 N37 C57 N26 -125.8(10) . . . . ?
C7 N37 C57 N26 78.5(11) . . . . ?
C46 N26 C57 N37 127.4(9) . . . . ?
C12 N26 C57 N37 -79.4(11) . . . . ?
C6 N36 C58 O16 -176.9(9) . . . . ?
C53 N36 C58 O16 -5.6(15) . . . . ?
C6 N36 C58 N28 3.5(11) . . . . ?
C53 N36 C58 N28 174.8(8) . . . . ?
C8 N28 C58 O16 169.6(9) . . . . ?
C47 N28 C58 O16 21.4(15) . . . . ?
C8 N28 C58 N36 -10.8(11) . . . . ?
C47 N28 C58 N36 -159.0(8) . . . . ?
C19 N40 C59 O20 175.4(11) . . . . ?
C52 N40 C59 O20 21.3(18) . . . . ?
C19 N40 C59 N38 -6.2(12) . . . . ?
C52 N40 C59 N38 -160.3(9) . . . . ?
C20 N38 C59 O20 -174.8(11) . . . . ?
C47 N38 C59 O20 -23.7(18) . . . . ?
C20 N38 C59 N40 6.7(12) . . . . ?
C47 N38 C59 N40 157.9(9) . . . . ?
C49 N32 C60 N29 -124.6(10) . . . . ?
C9 N32 C60 N29 82.1(12) . . . . ?
C51 N29 C60 N32 119.8(11) . . . . ?
C15 N29 C60 N32 -82.0(12) . . . . ?
C3A N3A C1A O1A -179.89(19) . . . . ?
C3A N3A C1A N2A -0.2(3) . . . . ?
C2A N2A C1A N3A 0.2(3) . . . . ?
C2A N2A C1A O1A 179.92(15) . . . . ?
C3A N1A C2A N1B -179.3(10) . . . . ?
C3A N1A C2A N2A 0.0(2) . . . . ?
C1A N2A C2A N1A -0.1(2) . . . . ?
C1A N2A C2A N1B 179.2(10) . . . . ?
C2A N1A C3A N3A 0.0(3) . . . . ?
C2A N1A C3A N1C 168.4(14) . . . . ?
C2A N1A C3A N1D -158.3(13) . . . . ?
C1A N3A C3A N1A 0.1(3) . . . . ?
C1A N3A C3A N1C -168.3(14) . . . . ?
C1A N3A C3A N1D 158.8(13) . . . . ?
N1A C2A N1B C1B 2.2(17) . . . . ?
N2A C2A N1B C1B -177.2(11) . . . . ?
C2A N1B C1B C2B -141.0(13) . . . . ?
C2A N1B C1B C6B 43.1(19) . . . . ?
N1B C1B C2B C3B 179.1(12) . . . . ?
C6B C1B C2B C3B -5(2) . . . . ?
C1B C2B C3B C4B 4(2) . . . . ?
C2B C3B C4B C5B -2(2) . . . . ?
C2B C3B C4B C7B -175.3(13) . . . . ?
C7B C4B C5B C6B 172.4(17) . . . . ?
C3B C4B C5B C6B 0(3) . . . . ?
C4B C5B C6B C1B -1(3) . . . . ?
N1B C1B C6B C5B 179.4(14) . . . . ?
C2B C1B C6B C5B 4(2) . . . . ?
C5B C4B C7B N2B 34(3) . . . . ?
C3B C4B C7B N2B -153.2(15) . . . . ?
N1A C3A N1C C1C 3(2) . . . . ?
N3A C3A N1C C1C 172.4(12) . . . . ?
N1D C3A N1C C1C -95(3) . . . . ?
C3A N1C C1C C2C -56.0(18) . . . . ?
C3A N1C C1C C6C 123.9(18) . . . . ?
N1C C1C C2C C3C 180.0(3) . . . . ?
C6C C1C C2C C3C 0.0(4) . . . . ?
C1C C2C C3C C4C -0.1(6) . . . . ?
C2C C3C C4C C5C 0.2(9) . . . . ?
C2C C3C C4C C7C 179.7(5) . . . . ?
C7C C4C C5C C6C -179.7(7) . . . . ?
C3C C4C C5C C6C -0.3(10) . . . . ?
C4C C5C C6C C1C 0.3(9) . . . . ?
N1C C1C C6C C5C 179.9(4) . . . . ?
C2C C1C C6C C5C -0.1(7) . . . . ?
C5C C4C C7C N2C 129(2) . . . . ?
C3C C4C C7C N2C -51(2) . . . . ?
N1A C3A N1D C1D -19(2) . . . . ?
N3A C3A N1D C1D -179.9(12) . . . . ?
N1C C3A N1D C1D 78(2) . . . . ?
C3A N1D C1D C2D -44.9(19) . . . . ?
C3A N1D C1D C6D 135.1(19) . . . . ?
N1D C1D C2D C3D -179.9(3) . . . . ?
C6D C1D C2D C3D 0.1(4) . . . . ?
C1D C2D C3D C4D -0.3(6) . . . . ?
C2D C3D C4D C5D 0.6(9) . . . . ?
C2D C3D C4D C7D 179.9(5) . . . . ?
C7D C4D C5D C6D -179.8(7) . . . . ?
C3D C4D C5D C6D -0.8(10) . . . . ?
C4D C5D C6D C1D 0.5(9) . . . . ?
N1D C1D C6D C5D 179.8(4) . . . . ?
C2D C1D C6D C5D -0.2(7) . . . . ?
C5D C4D C7D N2D -48(2) . . . . ?
C3D C4D C7D N2D 132.6(18) . . . . ?
